data_1551410
loop_
_publ_author_name
'Schlesier, C.'
'Liu, F.'
'Dubrovin, V.'
'Spree, L.'
'B\"uchner, B'
'Avdoshenko, S. M.'
'Popov, A. A.'

_publ_section_title
;
 Mixed dysprosium-lanthanide nitride clusterfullerenes
 DyM<sub>2</sub>N@C<sub>80</sub>-I<sub>h</sub> and
 Dy<sub>2</sub>MN@C<sub>80</sub>-I<sub>h</sub> (M = Gd, Er, Tm, and Lu):
 synthesis, molecular structure, and quantum motion of the endohedral
 nitrogen atom.
;
_journal_issue 27
_journal_name_full Nanoscale
_journal_page_first 13139
_journal_page_last 13153
_journal_paper_doi 10.1039/c9nr03593a
_journal_volume 11
_journal_year 2019
_chemical_formula_moiety ;DyEr2N@C80/NiOEP/2C6H6;
_chemical_formula_sum 'C128 H56 Dy Er2 Ho0 N5 Ni'
_chemical_formula_weight 2219.50
_chemical_name_common ;DyEr2N@Ih(7)-C80/NiOEP/2C6H6;
_space_group_crystal_system monoclinic
_space_group_IT_number 15
_space_group_name_Hall '-C 2yc'
_space_group_name_H-M_alt 'C 1 2/c 1'
_symmetry_space_group_name_Hall '-C 2yc'
_symmetry_space_group_name_H-M 'C 1 2/c 1'
_atom_sites_solution_hydrogens geom
_audit_creation_method SHELXL-2018/1
_audit_update_record
;
2019-03-25 deposited with the CCDC.    2019-06-13 downloaded from the CCDC.
;
_cell_angle_alpha 90
_cell_angle_beta 95.16(3)
_cell_angle_gamma 90
_cell_formula_units_Z 8
_cell_length_a 25.170(5)
_cell_length_b 15.030(3)
_cell_length_c 39.410(8)
_cell_measurement_reflns_used 96914
_cell_measurement_temperature 100(2)
_cell_measurement_theta_max 28.575
_cell_measurement_theta_min 1.058
_cell_volume 14849(5)
_computing_cell_refinement XDS
_computing_data_collection XDS
_computing_data_reduction XDS
_computing_structure_refinement 'SHELXL-2018/1 (Sheldrick, 2018)'
_computing_structure_solution 'SHELXT 2014/5 (Sheldrick, 2014)'
_diffrn_ambient_temperature 100(2)
_diffrn_measured_fraction_theta_full 0.885
_diffrn_measured_fraction_theta_max 0.868
_diffrn_measurement_device_type MAR225CCD
_diffrn_measurement_method 'phi scan'
_diffrn_radiation_type synchrotron
_diffrn_radiation_wavelength 0.89429
_diffrn_reflns_av_R_equivalents 0.1252
_diffrn_reflns_av_unetI/netI 0.0630
_diffrn_reflns_Laue_measured_fraction_full 0.885
_diffrn_reflns_Laue_measured_fraction_max 0.868
_diffrn_reflns_limit_h_max 31
_diffrn_reflns_limit_h_min -31
_diffrn_reflns_limit_k_max 18
_diffrn_reflns_limit_k_min -18
_diffrn_reflns_limit_l_max 45
_diffrn_reflns_limit_l_min -46
_diffrn_reflns_number 96914
_diffrn_reflns_point_group_measured_fraction_full 0.885
_diffrn_reflns_point_group_measured_fraction_max 0.868
_diffrn_reflns_theta_full 32.451
_diffrn_reflns_theta_max 34.476
_diffrn_reflns_theta_min 2.063
_diffrn_source 'BESSY BL MX-14.3'
_exptl_absorpt_coefficient_mu 6.367
_exptl_absorpt_correction_type none
_exptl_crystal_colour black
_exptl_crystal_density_diffrn 1.986
_exptl_crystal_description block
_exptl_crystal_F_000 8712
_exptl_crystal_size_max 0.07
_exptl_crystal_size_mid 0.06
_exptl_crystal_size_min 0.05
_refine_diff_density_max 2.547
_refine_diff_density_min -3.956
_refine_diff_density_rms 0.285
_refine_ls_extinction_method none
_refine_ls_goodness_of_fit_ref 1.037
_refine_ls_hydrogen_treatment constr
_refine_ls_matrix_type full
_refine_ls_number_parameters 1262
_refine_ls_number_reflns 13710
_refine_ls_number_restraints 1224
_refine_ls_restrained_S_all 1.061
_refine_ls_R_factor_all 0.1440
_refine_ls_R_factor_gt 0.1104
_refine_ls_shift/su_max 1.522
_refine_ls_shift/su_mean 0.003
_refine_ls_structure_factor_coef Fsqd
_refine_ls_weighting_details 'w=1/[\s^2^(Fo^2^)+(0.0794P)^2^+1897.3413P] where P=(Fo^2^+2Fc^2^)/3'
_refine_ls_weighting_scheme calc
_refine_ls_wR_factor_gt 0.2608
_refine_ls_wR_factor_ref 0.2825
_reflns_Friedel_coverage 0.000
_reflns_number_gt 9685
_reflns_number_total 13710
_reflns_threshold_expression 'I > 2\s(I)'
_cod_data_source_file c9nr03593a2.cif
_cod_data_source_block dyer2n@c80
_cod_depositor_comments 'Adding full bibliography for 1551410--1551411.cif.'
_cod_database_code 1551410
_shelx_shelxl_version_number 2018/1
_shelx_space_group_comment
;
The symmetry employed for this shelxl refinement is uniquely defined
by the following loop, which should always be used as a source of
symmetry information in preference to the above space-group names.
They are only intended as comments.
;

loop_
_space_group_symop_operation_xyz
'x, y, z'
'-x, y, -z+1/2'
'x+1/2, y+1/2, z'
'-x+1/2, y+1/2, -z+1/2'
'-x, -y, -z'
'x, -y, z-1/2'
'-x+1/2, -y+1/2, -z'
'x+1/2, -y+1/2, z-1/2'

loop_
_atom_site_label
_atom_site_type_symbol
_atom_site_fract_x
_atom_site_fract_y
_atom_site_fract_z
_atom_site_U_iso_or_equiv
_atom_site_adp_type
_atom_site_occupancy
_atom_site_site_symmetry_order
_atom_site_calc_flag
_atom_site_refinement_flags_posn
_atom_site_refinement_flags_adp
_atom_site_refinement_flags_occupancy
_atom_site_disorder_assembly
_atom_site_disorder_group
N1 N 0.7043(4) 0.5055(7) 0.3451(3) 0.017(2) Uani 1 1 d . U . . .
Er1A Er 0.77003(5) 0.49189(13) 0.32007(3) 0.0345(4) Uani 0.805(3) 1 d . U P A .
Er2A Er 0.65810(6) 0.39817(7) 0.35559(3) 0.0298(3) Uani 0.4024(16) 1 d . U P A .
Dy1C Dy 0.65810(6) 0.39817(7) 0.35559(3) 0.0298(3) Uani 0.4024(16) 1 d . U P A .
Dy1A Dy 0.67519(7) 0.62653(8) 0.35849(3) 0.0329(3) Uani 0.4024(16) 1 d . U P A .
Er2C Er 0.67519(7) 0.62653(8) 0.35849(3) 0.0329(3) Uani 0.4024(16) 1 d . U P A .
Er1B Er 0.7697(2) 0.5267(4) 0.32055(14) 0.0229(13) Uani 0.195(3) 1 d . U P A 1
Dy1B Dy 0.6825(2) 0.3757(3) 0.35795(12) 0.0267(9) Uani 0.0976(16) 1 d . U P A 1
Er2D Er 0.6825(2) 0.3757(3) 0.35795(12) 0.0267(9) Uani 0.0976(16) 1 d . U P A 1
Dy1D Dy 0.6554(2) 0.6022(3) 0.35572(13) 0.0229(9) Uani 0.0976(16) 1 d . U P A 1
Er2B Er 0.6554(2) 0.6022(3) 0.35572(13) 0.0229(9) Uani 0.0976(16) 1 d . U P A 1
Ni1P Ni 0.51835(5) 0.50153(9) 0.45897(4) 0.0016(3) Uani 1 1 d . U . . .
N1P N 0.5187(4) 0.3701(6) 0.4577(3) 0.0072(10) Uani 1 1 d . U . . .
N2P N 0.5766(3) 0.5003(6) 0.4952(3) 0.0061(10) Uani 1 1 d . U . . .
N3P N 0.5197(4) 0.6340(6) 0.4588(3) 0.0065(10) Uani 1 1 d . U . . .
N4P N 0.4626(4) 0.5032(6) 0.4206(3) 0.0082(10) Uani 1 1 d . U . . .
C1P C 0.4881(4) 0.3148(7) 0.4360(3) 0.0079(10) Uani 1 1 d . U . . .
C2P C 0.5022(4) 0.2229(7) 0.4418(3) 0.0091(10) Uani 1 1 d . U . . .
C3P C 0.5418(4) 0.2226(7) 0.4681(3) 0.0086(10) Uani 1 1 d . U . . .
C4P C 0.5520(4) 0.3142(7) 0.4774(3) 0.0073(10) Uani 1 1 d . U . . .
C5P C 0.5901(4) 0.3394(7) 0.5021(3) 0.0068(10) Uani 1 1 d . U . . .
H5P H 0.609491 0.294107 0.514678 0.008 Uiso 1 1 calc R U . . .
C6P C 0.6026(4) 0.4272(7) 0.5102(3) 0.0067(10) Uani 1 1 d . U . . .
C7P C 0.6450(4) 0.4540(7) 0.5347(3) 0.0079(10) Uani 1 1 d . U . . .
C8P C 0.6453(4) 0.5436(7) 0.5348(3) 0.0079(10) Uani 1 1 d . U . . .
C9P C 0.6033(4) 0.5713(7) 0.5109(3) 0.0067(10) Uani 1 1 d . U . . .
C10P C 0.5907(4) 0.6602(7) 0.5036(3) 0.0072(10) Uani 1 1 d . U . . .
H10P H 0.610466 0.704794 0.516337 0.009 Uiso 1 1 calc R U . . .
C11P C 0.5518(4) 0.6869(7) 0.4794(3) 0.0073(10) Uani 1 1 d . U . . .
C12P C 0.5421(4) 0.7803(7) 0.4712(3) 0.0092(10) Uani 1 1 d . U . . .
C13P C 0.5025(4) 0.7807(7) 0.4452(3) 0.0094(10) Uani 1 1 d . U . . .
C14P C 0.4892(4) 0.6894(7) 0.4379(3) 0.0075(10) Uani 1 1 d . U . . .
C15P C 0.4520(4) 0.6630(7) 0.4132(3) 0.0079(11) Uani 1 1 d . U . . .
H15P H 0.432185 0.708347 0.400894 0.009 Uiso 1 1 calc R U . . .
C16P C 0.4400(4) 0.5756(7) 0.4041(3) 0.0083(10) Uani 1 1 d . U . . .
C17P C 0.4043(4) 0.5509(8) 0.3754(3) 0.0100(10) Uani 1 1 d . U . . .
C18P C 0.4033(4) 0.4601(8) 0.3749(3) 0.0097(10) Uani 1 1 d . U . . .
C19P C 0.4404(4) 0.4306(7) 0.4035(3) 0.0086(10) Uani 1 1 d . U . . .
C20P C 0.4502(4) 0.3440(7) 0.4109(3) 0.0084(11) Uani 1 1 d . U . . .
H20P H 0.429794 0.300411 0.398117 0.010 Uiso 1 1 calc R U . . .
C21P C 0.4795(5) 0.1476(7) 0.4211(4) 0.0110(13) Uani 1 1 d . U . . .
H21A H 0.440249 0.154201 0.418131 0.013 Uiso 1 1 calc R U . . .
H21B H 0.487599 0.091672 0.433789 0.013 Uiso 1 1 calc R U . . .
C22P C 0.5001(5) 0.1394(8) 0.3860(4) 0.0150(19) Uani 1 1 d . U . . .
H22A H 0.483276 0.088172 0.373977 0.022 Uiso 1 1 calc R U . . .
H22B H 0.491472 0.193686 0.372867 0.022 Uiso 1 1 calc R U . . .
H22C H 0.538905 0.131048 0.388552 0.022 Uiso 1 1 calc R U . . .
C23P C 0.5719(5) 0.1447(7) 0.4835(4) 0.0099(13) Uani 1 1 d . U . . .
H23A H 0.551221 0.089825 0.477799 0.012 Uiso 1 1 calc R U . . .
H23B H 0.575555 0.151126 0.508556 0.012 Uiso 1 1 calc R U . . .
C24P C 0.6273(5) 0.1353(8) 0.4709(4) 0.0145(19) Uani 1 1 d . U . . .
H24A H 0.645277 0.083355 0.481694 0.022 Uiso 1 1 calc R U . . .
H24B H 0.623901 0.127597 0.446124 0.022 Uiso 1 1 calc R U . . .
H24C H 0.648241 0.188913 0.476889 0.022 Uiso 1 1 calc R U . . .
C25P C 0.6842(4) 0.3897(7) 0.5533(3) 0.0088(13) Uani 1 1 d . U . . .
H25A H 0.664654 0.337063 0.560736 0.011 Uiso 1 1 calc R U . . .
H25B H 0.701587 0.419074 0.573899 0.011 Uiso 1 1 calc R U . . .
C26P C 0.7267(5) 0.3598(8) 0.5305(4) 0.0133(19) Uani 1 1 d . U . . .
H26A H 0.751356 0.318583 0.543154 0.020 Uiso 1 1 calc R U . . .
H26B H 0.709608 0.329856 0.510336 0.020 Uiso 1 1 calc R U . . .
H26C H 0.746507 0.411789 0.523487 0.020 Uiso 1 1 calc R U . . .
C27P C 0.6843(4) 0.6054(7) 0.5549(3) 0.0087(13) Uani 1 1 d . U . . .
H27A H 0.700894 0.574011 0.575238 0.010 Uiso 1 1 calc R U . . .
H27B H 0.665003 0.657948 0.562657 0.010 Uiso 1 1 calc R U . . .
C28P C 0.7282(5) 0.6357(8) 0.5320(3) 0.0114(18) Uani 1 1 d . U . . .
H28A H 0.753244 0.675528 0.545056 0.017 Uiso 1 1 calc R U . . .
H28B H 0.747396 0.583549 0.524605 0.017 Uiso 1 1 calc R U . . .
H28C H 0.711587 0.667292 0.512053 0.017 Uiso 1 1 calc R U . . .
C29P C 0.5722(5) 0.8558(7) 0.4885(4) 0.0114(13) Uani 1 1 d . U . . .
H29A H 0.576571 0.844103 0.513309 0.014 Uiso 1 1 calc R U . . .
H29B H 0.550972 0.910936 0.484799 0.014 Uiso 1 1 calc R U . . .
C30P C 0.6270(5) 0.8705(8) 0.4760(4) 0.017(2) Uani 1 1 d . U . . .
H30A H 0.644572 0.920651 0.488251 0.025 Uiso 1 1 calc R U . . .
H30B H 0.648634 0.816727 0.480032 0.025 Uiso 1 1 calc R U . . .
H30C H 0.623012 0.883621 0.451496 0.025 Uiso 1 1 calc R U . . .
C31P C 0.4780(5) 0.8588(8) 0.4265(4) 0.0114(13) Uani 1 1 d . U . . .
H31A H 0.485155 0.912887 0.440470 0.014 Uiso 1 1 calc R U . . .
H31B H 0.438810 0.850347 0.423395 0.014 Uiso 1 1 calc R U . . .
C32P C 0.4983(5) 0.8735(9) 0.3920(4) 0.019(2) Uani 1 1 d . U . . .
H32A H 0.480595 0.925543 0.381063 0.028 Uiso 1 1 calc R U . . .
H32B H 0.536887 0.883474 0.394758 0.028 Uiso 1 1 calc R U . . .
H32C H 0.490495 0.820870 0.377666 0.028 Uiso 1 1 calc R U . . .
C33P C 0.3780(5) 0.6160(8) 0.3514(4) 0.0120(13) Uani 1 1 d . U . . .
H33A H 0.363734 0.665309 0.364551 0.014 Uiso 1 1 calc R U . . .
H33B H 0.347405 0.586743 0.338326 0.014 Uiso 1 1 calc R U . . .
C34P C 0.4145(5) 0.6546(9) 0.3265(4) 0.017(2) Uani 1 1 d . U . . .
H34A H 0.394563 0.697044 0.311399 0.026 Uiso 1 1 calc R U . . .
H34B H 0.444492 0.685155 0.339162 0.026 Uiso 1 1 calc R U . . .
H34C H 0.428145 0.606497 0.312906 0.026 Uiso 1 1 calc R U . . .
C35P C 0.3752(4) 0.3993(8) 0.3505(3) 0.0101(13) Uani 1 1 d . U . . .
H35A H 0.345814 0.431684 0.337547 0.012 Uiso 1 1 calc R U . . .
H35B H 0.359311 0.350469 0.363137 0.012 Uiso 1 1 calc R U . . .
C36P C 0.4133(5) 0.3581(8) 0.3248(4) 0.016(2) Uani 1 1 d . U . . .
H36A H 0.392713 0.317909 0.308983 0.023 Uiso 1 1 calc R U . . .
H36B H 0.428536 0.406014 0.311873 0.023 Uiso 1 1 calc R U . . .
H36C H 0.442034 0.324796 0.337464 0.023 Uiso 1 1 calc R U . . .
C1A C 0.5939(7) 0.4723(13) 0.4110(5) 0.039(4) Uani 1 1 d . U . . .
C2A C 0.6245(8) 0.4011(15) 0.4205(6) 0.047(4) Uani 1 1 d . U . . .
C3A C 0.6134(9) 0.3231(14) 0.3965(6) 0.052(4) Uani 1 1 d . U . . .
C4A C 0.5700(8) 0.3614(14) 0.3713(6) 0.049(4) Uani 1 1 d . U . . .
C5A C 0.5610(8) 0.4466(15) 0.3797(6) 0.050(4) Uani 1 1 d . U . . .
C6A C 0.5466(6) 0.5115(13) 0.3561(5) 0.041(4) Uani 1 1 d . U . . .
C7A C 0.5419(6) 0.4987(13) 0.3213(5) 0.037(4) Uani 1 1 d . U . . .
C8A C 0.5578(7) 0.4031(14) 0.3121(6) 0.045(4) Uani 1 1 d . U . . .
C9A C 0.5717(6) 0.3337(11) 0.3376(5) 0.034(4) Uani 1 1 d . U . . .
C10A C 0.6130(8) 0.2697(13) 0.3303(7) 0.053(4) Uani 1 1 d . U . . .
C11A C 0.6392(8) 0.2825(11) 0.2967(5) 0.040(4) Uani 1 1 d . U . . .
C12A C 0.6218(8) 0.3517(13) 0.2732(5) 0.042(4) Uani 1 1 d . U . . .
C13A C 0.5781(8) 0.4114(14) 0.2818(6) 0.048(4) Uani 1 1 d . U . . .
C14A C 0.5786(7) 0.5023(12) 0.2703(5) 0.038(4) Uani 1 1 d . U . . .
C15A C 0.6209(9) 0.5366(15) 0.2524(6) 0.052(4) Uani 1 1 d . U . . .
C16A C 0.6583(9) 0.4844(15) 0.2426(6) 0.051(4) Uani 1 1 d . U . . .
C17A C 0.6575(10) 0.3883(13) 0.2539(6) 0.053(4) Uani 1 1 d . U . . .
C18A C 0.7134(10) 0.3599(13) 0.2584(6) 0.051(4) Uani 1 1 d . U . . .
C19A C 0.7480(9) 0.4326(13) 0.2513(5) 0.045(4) Uani 1 1 d . U . . .
C20A C 0.7132(8) 0.5085(12) 0.2416(5) 0.035(3) Uani 1 1 d . U . . .
C21A C 0.7305(9) 0.5949(13) 0.2506(5) 0.044(4) Uani 1 1 d . U . . .
C22A C 0.7812(9) 0.6077(14) 0.2664(6) 0.049(4) Uani 1 1 d . U . . .
C23A C 0.8176(9) 0.5410(16) 0.2739(6) 0.053(4) Uani 1 1 d . U . . .
C24A C 0.8019(9) 0.4472(15) 0.2673(6) 0.051(4) Uani 1 1 d . U . . .
C25A C 0.8225(10) 0.3807(16) 0.2925(7) 0.063(5) Uani 1 1 d . U . . .
C26A C 0.8498(8) 0.4034(14) 0.3216(6) 0.047(4) Uani 1 1 d . U . . .
C27A C 0.8670(7) 0.5006(13) 0.3317(6) 0.041(4) Uani 1 1 d . U . . .
C28A C 0.8510(8) 0.5611(16) 0.3067(7) 0.056(4) Uani 1 1 d . U . . .
C29A C 0.8323(8) 0.6445(14) 0.3153(6) 0.054(4) Uani 1 1 d . U . . .
C30A C 0.8308(7) 0.6696(11) 0.3511(5) 0.037(4) Uani 1 1 d . U . . .
C31A C 0.8459(8) 0.6119(14) 0.3771(6) 0.053(4) Uani 1 1 d . U . . .
C32A C 0.8647(6) 0.5178(14) 0.3669(6) 0.042(4) Uani 1 1 d . U . . .
C33A C 0.8494(7) 0.4572(16) 0.3920(6) 0.054(4) Uani 1 1 d . U . . .
C34A C 0.8273(6) 0.5081(12) 0.4178(6) 0.039(4) Uani 1 1 d . U . . .
C35A C 0.8255(7) 0.6026(13) 0.4077(6) 0.047(4) Uani 1 1 d . U . . .
C36A C 0.7869(8) 0.6611(12) 0.4144(6) 0.046(4) Uani 1 1 d . U . . .
C37A C 0.7445(8) 0.6261(12) 0.4348(5) 0.041(4) Uani 1 1 d . U . . .
C38A C 0.7476(8) 0.5283(14) 0.4459(5) 0.046(4) Uani 1 1 d . U . . .
C39A C 0.7860(7) 0.4755(14) 0.4357(6) 0.046(4) Uani 1 1 d . U . . .
C40A C 0.7690(8) 0.3811(13) 0.4298(6) 0.046(4) Uani 1 1 d . U . . .
C41A C 0.7162(9) 0.3534(12) 0.4305(5) 0.046(4) Uani 1 1 d . U . . .
C42A C 0.6722(7) 0.4147(11) 0.4378(5) 0.033(3) Uani 1 1 d . U . . .
C43A C 0.6925(7) 0.5005(11) 0.4468(4) 0.028(3) Uani 1 1 d . U . . .
C44A C 0.6596(8) 0.5761(12) 0.4374(5) 0.036(4) Uani 1 1 d . U . . .
C45A C 0.6094(7) 0.5648(13) 0.4182(5) 0.038(4) Uani 1 1 d . U . . .
C46A C 0.5921(8) 0.6338(15) 0.3956(6) 0.049(4) Uani 1 1 d . U . . .
C47A C 0.6188(7) 0.7110(13) 0.3910(6) 0.042(4) Uani 1 1 d . U . . .
C48A C 0.6747(9) 0.7247(12) 0.4055(6) 0.049(4) Uani 1 1 d . U . . .
C49A C 0.6935(9) 0.6497(12) 0.4299(5) 0.042(4) Uani 1 1 d . U . . .
C50A C 0.7671(8) 0.7281(11) 0.3922(5) 0.041(4) Uani 1 1 d . U . . .
C51A C 0.7114(8) 0.7606(12) 0.3877(6) 0.045(4) Uani 1 1 d . U . . .
C52A C 0.7021(7) 0.7817(11) 0.3499(6) 0.041(4) Uani 1 1 d . U . . .
C53A C 0.7505(7) 0.7637(11) 0.3361(6) 0.041(4) Uani 1 1 d . U . . .
C54A C 0.7888(8) 0.7331(12) 0.3597(6) 0.045(4) Uani 1 1 d . U . . .
C55A C 0.7896(8) 0.6790(13) 0.2935(6) 0.047(4) Uani 1 1 d . U . . .
C56A C 0.7472(9) 0.7354(12) 0.3008(6) 0.051(4) Uani 1 1 d . U . . .
C57A C 0.6990(9) 0.7260(12) 0.2845(6) 0.047(4) Uani 1 1 d . U . . .
C58A C 0.6888(9) 0.6555(12) 0.2585(5) 0.044(4) Uani 1 1 d . U . . .
C59A C 0.6374(10) 0.6293(13) 0.2595(6) 0.053(4) Uani 1 1 d . U . . .
C60A C 0.6120(8) 0.6743(13) 0.2833(5) 0.042(4) Uani 1 1 d . U . . .
C61A C 0.6479(7) 0.7382(11) 0.2996(5) 0.036(3) Uani 1 1 d . U . . .
C62A C 0.6508(8) 0.7688(12) 0.3367(6) 0.049(4) Uani 1 1 d . U . . .
C63A C 0.6088(8) 0.7351(13) 0.3551(6) 0.048(4) Uani 1 1 d . U . . .
C64A C 0.5721(6) 0.6698(10) 0.3382(5) 0.029(3) Uani 1 1 d . U . . .
C65A C 0.5714(7) 0.6380(13) 0.3045(5) 0.042(4) Uani 1 1 d . U . . .
C66A C 0.5550(7) 0.5491(15) 0.2966(6) 0.047(4) Uani 1 1 d . U . . .
C67A C 0.5613(6) 0.6087(14) 0.3656(5) 0.042(4) Uani 1 1 d . U . . .
C68A C 0.6528(8) 0.2401(11) 0.3527(6) 0.041(4) Uani 1 1 d . U . . .
C69A C 0.6538(8) 0.2700(12) 0.3903(6) 0.046(4) Uani 1 1 d . U . . .
C70A C 0.7052(9) 0.2850(11) 0.4055(6) 0.045(4) Uani 1 1 d . U . . .
C71A C 0.7582(7) 0.2758(10) 0.3892(5) 0.033(3) Uani 1 1 d . U . . .
C72A C 0.7524(8) 0.2531(12) 0.3530(6) 0.049(4) Uani 1 1 d . U . . .
C73A C 0.7040(8) 0.2344(11) 0.3397(6) 0.046(4) Uani 1 1 d . U . . .
C74A C 0.6930(9) 0.2618(12) 0.3022(6) 0.052(4) Uani 1 1 d . U . . .
C75A C 0.7312(9) 0.2969(13) 0.2846(6) 0.049(4) Uani 1 1 d . U . . .
C76A C 0.7847(9) 0.3122(13) 0.2985(6) 0.052(4) Uani 1 1 d . U . . .
C77A C 0.7932(8) 0.2883(13) 0.3353(7) 0.054(4) Uani 1 1 d . U . . .
C78A C 0.8332(7) 0.3457(12) 0.3506(6) 0.041(4) Uani 1 1 d . U . . .
C79A C 0.8350(7) 0.3750(14) 0.3842(6) 0.051(4) Uani 1 1 d . U . . .
C80A C 0.7935(7) 0.3353(11) 0.4060(5) 0.036(4) Uani 1 1 d . U . . .
C1S C 0.7070(7) 0.0074(11) 0.3319(4) 0.031(4) Uani 1 1 d . . . . .
H1S H 0.730739 0.010270 0.314535 0.038 Uiso 1 1 calc R U . . .
C2S C 0.6529(7) 0.0059(13) 0.3237(5) 0.037(4) Uani 1 1 d . . . . .
H2S H 0.639323 0.005753 0.300388 0.045 Uiso 1 1 calc R U . . .
C3S C 0.6175(6) 0.0045(12) 0.3489(5) 0.033(4) Uani 1 1 d . . . . .
H3S H 0.580067 0.005178 0.343031 0.040 Uiso 1 1 calc R U . . .
C4S C 0.6377(6) 0.0022(9) 0.3817(4) 0.023(3) Uani 1 1 d . . . . .
H4S H 0.613883 -0.000212 0.399080 0.028 Uiso 1 1 calc R U . . .
C5S C 0.6925(5) 0.0031(9) 0.3910(4) 0.019(3) Uani 1 1 d . . . . .
H5S H 0.705839 0.002556 0.414368 0.022 Uiso 1 1 calc R U . . .
C6S C 0.7268(6) 0.0049(11) 0.3658(5) 0.030(4) Uani 1 1 d . . . . .
H6S H 0.764220 0.004283 0.371643 0.036 Uiso 1 1 calc R U . . .
C7S C 0.5505(13) 0.143(2) 0.2474(12) 0.126(19) Uani 1 1 d . . . . .
H7S H 0.588177 0.146368 0.247685 0.151 Uiso 1 1 calc R U . . .
C8S C 0.5282(11) 0.137(2) 0.2806(9) 0.088(10) Uani 1 1 d . . . . .
H8S H 0.550276 0.129719 0.301252 0.106 Uiso 1 1 calc R U . . .
C9S C 0.4749(9) 0.144(2) 0.2802(7) 0.071(8) Uani 1 1 d . . . . .
H9S H 0.457888 0.148598 0.300701 0.086 Uiso 1 1 calc R U . . .
C10S C 0.5519(10) -0.131(2) 0.2495(10) 0.108(15) Uani 1 1 d . . . . .
H10S H 0.589639 -0.126966 0.249732 0.130 Uiso 1 1 calc R U . . .
C11S C 0.5307(10) -0.1323(19) 0.2809(10) 0.097(12) Uani 1 1 d . . . . .
H11S H 0.553073 -0.131960 0.301601 0.116 Uiso 1 1 calc R U . . .
C12S C 0.4758(8) -0.1342(17) 0.2808(8) 0.066(7) Uani 1 1 d . . . . .
H12S H 0.458846 -0.137870 0.301286 0.079 Uiso 1 1 calc R U . . .

loop_
_atom_site_aniso_label
_atom_site_aniso_U_11
_atom_site_aniso_U_22
_atom_site_aniso_U_33
_atom_site_aniso_U_23
_atom_site_aniso_U_13
_atom_site_aniso_U_12
N1 0.020(5) 0.005(4) 0.030(6) -0.001(4) 0.024(4) -0.001(4)
Er1A 0.0160(4) 0.0561(8) 0.0344(6) -0.0043(6) 0.0188(4) 0.0015(5)
Er2A 0.0278(7) 0.0207(5) 0.0412(7) 0.0093(4) 0.0056(4) -0.0170(5)
Dy1C 0.0278(7) 0.0207(5) 0.0412(7) 0.0093(4) 0.0056(4) -0.0170(5)
Dy1A 0.0473(8) 0.0139(5) 0.0366(7) -0.0082(4) -0.0004(5) 0.0170(5)
Er2C 0.0473(8) 0.0139(5) 0.0366(7) -0.0082(4) -0.0004(5) 0.0170(5)
Er1B 0.0196(14) 0.0263(15) 0.0240(15) 0.0014(10) 0.0095(9) -0.0011(10)
Dy1B 0.0281(12) 0.0230(11) 0.0286(12) 0.0041(8) 0.0001(9) -0.0044(9)
Er2D 0.0281(12) 0.0230(11) 0.0286(12) 0.0041(8) 0.0001(9) -0.0044(9)
Dy1D 0.0229(9) 0.0229(9) 0.0230(9) -0.00012(10) 0.00211(13) 0.00011(10)
Er2B 0.0229(9) 0.0229(9) 0.0230(9) -0.00012(10) 0.00211(13) 0.00011(10)
Ni1P 0.0016(3) 0.0016(3) 0.0017(3) 0.00005(10) 0.00011(11) 0.00000(10)
N1P 0.0045(19) 0.0022(19) 0.015(2) 0.0003(18) 0.0018(19) 0.0003(18)
N2P 0.0033(19) 0.0038(19) 0.012(2) 0.0011(18) 0.0030(18) 0.0006(18)
N3P 0.0042(19) 0.0020(19) 0.014(2) 0.0010(18) 0.0025(18) 0.0018(17)
N4P 0.0050(19) 0.0051(19) 0.014(2) 0.0011(19) 0.0003(19) 0.0003(18)
C1P 0.0052(18) 0.0027(18) 0.016(2) 0.0000(17) 0.0011(17) -0.0008(16)
C2P 0.0071(19) 0.0028(19) 0.017(2) -0.0005(18) 0.0013(18) -0.0005(17)
C3P 0.0065(19) 0.0026(19) 0.017(2) 0.0003(18) 0.0021(18) 0.0003(17)
C4P 0.0048(18) 0.0023(18) 0.015(2) 0.0010(17) 0.0021(17) 0.0009(16)
C5P 0.0036(19) 0.0031(19) 0.014(2) 0.0008(18) 0.0027(19) 0.0014(18)
C6P 0.0037(17) 0.0042(18) 0.012(2) 0.0012(17) 0.0021(17) 0.0008(16)
C7P 0.0047(18) 0.0064(19) 0.013(2) 0.0008(18) 0.0026(18) 0.0014(17)
C8P 0.0047(18) 0.0068(19) 0.013(2) 0.0001(18) 0.0030(18) 0.0009(17)
C9P 0.0038(17) 0.0043(18) 0.012(2) 0.0003(17) 0.0026(17) 0.0009(16)
C10P 0.0046(19) 0.0035(19) 0.014(2) 0.0003(18) 0.0027(19) 0.0007(18)
C11P 0.0048(18) 0.0030(18) 0.014(2) 0.0003(17) 0.0026(17) 0.0006(16)
C12P 0.0069(19) 0.0045(19) 0.016(2) 0.0003(18) 0.0022(18) -0.0002(17)
C13P 0.0070(19) 0.0050(19) 0.016(2) 0.0014(18) 0.0020(18) 0.0005(17)
C14P 0.0051(18) 0.0028(18) 0.015(2) 0.0016(17) 0.0018(17) 0.0014(16)
C15P 0.0048(19) 0.004(2) 0.015(2) 0.0018(19) 0.0014(19) 0.0015(18)
C16P 0.0050(17) 0.0055(18) 0.014(2) 0.0023(17) 0.0000(17) 0.0012(16)
C17P 0.0067(18) 0.0076(19) 0.015(2) 0.0036(18) -0.0017(18) 0.0009(17)
C18P 0.0060(18) 0.0077(19) 0.015(2) 0.0020(18) -0.0023(18) -0.0007(17)
C19P 0.0055(18) 0.0057(18) 0.014(2) 0.0008(17) -0.0007(17) -0.0004(16)
C20P 0.0052(19) 0.004(2) 0.015(2) 0.0002(19) 0.0002(19) -0.0010(18)
C21P 0.010(2) 0.003(2) 0.020(3) -0.002(2) -0.001(2) -0.001(2)
C22P 0.014(4) 0.005(3) 0.025(4) -0.006(3) -0.001(4) -0.002(3)
C23P 0.008(2) 0.003(2) 0.018(3) 0.000(2) 0.002(2) 0.001(2)
C24P 0.013(4) 0.007(3) 0.024(4) 0.001(3) 0.001(4) 0.004(3)
C25P 0.005(2) 0.008(2) 0.013(3) 0.002(2) 0.003(2) 0.002(2)
C26P 0.009(4) 0.015(4) 0.017(4) 0.003(3) 0.002(3) 0.006(3)
C27P 0.005(2) 0.009(2) 0.013(3) -0.001(2) 0.003(2) 0.000(2)
C28P 0.007(3) 0.014(4) 0.014(4) -0.004(3) 0.005(3) -0.004(3)
C29P 0.009(2) 0.006(2) 0.019(3) 0.000(2) 0.001(2) -0.001(2)
C30P 0.014(4) 0.012(4) 0.023(4) 0.000(4) 0.000(4) -0.005(3)
C31P 0.010(2) 0.007(2) 0.018(3) 0.003(2) 0.002(2) 0.001(2)
C32P 0.018(4) 0.017(4) 0.022(5) 0.006(4) 0.001(4) -0.002(3)
C33P 0.010(2) 0.010(2) 0.016(3) 0.006(2) -0.002(2) 0.002(2)
C34P 0.016(4) 0.018(4) 0.017(4) 0.006(4) -0.003(4) 0.001(3)
C35P 0.006(2) 0.008(2) 0.015(3) 0.002(2) -0.005(2) -0.002(2)
C36P 0.014(4) 0.013(4) 0.018(4) -0.001(4) -0.008(4) -0.005(3)
C1A 0.035(5) 0.050(5) 0.036(5) 0.002(4) 0.018(4) -0.004(4)
C2A 0.042(8) 0.062(9) 0.038(9) 0.015(8) 0.010(7) -0.015(7)
C3A 0.049(8) 0.050(9) 0.058(10) 0.022(8) 0.004(8) -0.022(7)
C4A 0.032(7) 0.051(8) 0.066(10) 0.001(8) 0.019(7) -0.017(7)
C5A 0.030(7) 0.060(9) 0.062(10) 0.017(8) 0.009(7) -0.005(7)
C6A 0.013(6) 0.058(9) 0.054(10) 0.005(8) 0.013(6) 0.005(6)
C7A 0.014(6) 0.054(8) 0.043(9) 0.000(7) -0.002(6) 0.008(6)
C8A 0.019(6) 0.056(9) 0.057(10) -0.006(8) -0.013(7) -0.017(7)
C9A 0.021(6) 0.028(7) 0.053(10) -0.004(6) 0.001(6) -0.012(6)
C10A 0.043(8) 0.037(8) 0.078(11) 0.000(8) -0.007(8) -0.006(7)
C11A 0.047(7) 0.028(6) 0.042(7) -0.015(5) -0.004(6) -0.015(5)
C12A 0.046(5) 0.039(5) 0.041(6) -0.014(4) -0.008(4) -0.001(4)
C13A 0.045(8) 0.048(8) 0.044(10) -0.002(7) -0.029(8) -0.014(7)
C14A 0.038(7) 0.040(8) 0.031(9) -0.001(7) -0.015(7) 0.001(7)
C15A 0.062(9) 0.055(9) 0.033(10) -0.004(8) -0.020(8) 0.002(8)
C16A 0.060(9) 0.063(9) 0.027(10) -0.006(8) -0.004(8) 0.002(8)
C17A 0.083(10) 0.036(8) 0.036(10) -0.015(7) -0.017(8) -0.006(8)
C18A 0.081(10) 0.038(8) 0.036(10) -0.016(7) 0.007(8) 0.020(8)
C19A 0.059(7) 0.048(7) 0.030(7) -0.007(6) 0.020(6) 0.016(6)
C20A 0.049(8) 0.040(7) 0.017(8) 0.007(6) 0.014(6) 0.007(7)
C21A 0.060(7) 0.043(6) 0.030(7) 0.019(6) 0.013(6) -0.006(6)
C22A 0.055(9) 0.051(9) 0.044(10) 0.019(7) 0.026(8) 0.002(8)
C23A 0.047(8) 0.066(9) 0.051(10) -0.001(8) 0.034(8) 0.002(8)
C24A 0.054(7) 0.056(7) 0.046(8) -0.003(6) 0.025(6) 0.025(6)
C25A 0.060(9) 0.061(9) 0.069(11) -0.009(9) 0.019(9) 0.026(8)
C26A 0.036(6) 0.058(7) 0.051(8) -0.010(6) 0.019(6) 0.017(6)
C27A 0.022(5) 0.050(7) 0.055(7) 0.005(6) 0.019(5) -0.002(6)
C28A 0.032(8) 0.066(9) 0.071(11) 0.010(9) 0.021(8) -0.002(8)
C29A 0.040(8) 0.051(9) 0.076(10) 0.013(8) 0.026(8) -0.019(7)
C30A 0.026(6) 0.032(6) 0.052(7) 0.004(6) 0.003(6) -0.021(5)
C31A 0.035(8) 0.054(9) 0.069(11) 0.002(8) -0.007(8) -0.031(7)
C32A 0.014(5) 0.056(7) 0.056(8) 0.001(6) -0.001(5) -0.006(5)
C33A 0.020(7) 0.064(9) 0.074(11) 0.006(9) -0.013(7) 0.012(7)
C34A 0.012(6) 0.041(8) 0.060(10) -0.005(7) -0.014(6) 0.002(6)
C35A 0.022(7) 0.046(8) 0.070(11) -0.019(8) -0.016(7) -0.013(6)
C36A 0.042(8) 0.039(8) 0.050(10) -0.024(7) -0.027(7) 0.002(7)
C37A 0.059(9) 0.035(7) 0.027(9) -0.015(6) -0.003(7) -0.014(7)
C38A 0.048(8) 0.059(9) 0.028(10) -0.004(7) -0.013(7) -0.004(7)
C39A 0.033(7) 0.050(9) 0.049(10) 0.000(7) -0.023(7) 0.010(7)
C40A 0.055(9) 0.036(8) 0.044(10) 0.017(7) -0.018(8) 0.005(7)
C41A 0.072(9) 0.035(8) 0.032(9) 0.015(7) 0.009(8) 0.012(7)
C42A 0.042(8) 0.035(7) 0.023(9) 0.013(6) 0.011(6) -0.007(6)
C43A 0.040(7) 0.037(7) 0.008(8) -0.002(6) 0.010(6) -0.005(6)
C44A 0.059(8) 0.038(7) 0.012(8) -0.004(6) 0.019(7) 0.009(7)
C45A 0.037(6) 0.050(7) 0.030(7) 0.010(6) 0.024(5) 0.018(6)
C46A 0.041(8) 0.054(9) 0.053(10) -0.001(8) 0.009(7) 0.022(7)
C47A 0.033(7) 0.041(8) 0.053(10) -0.015(7) 0.001(7) 0.016(7)
C48A 0.064(9) 0.029(7) 0.057(10) -0.017(7) 0.017(8) -0.004(7)
C49A 0.060(9) 0.030(7) 0.035(9) -0.009(6) 0.002(8) 0.011(7)
C50A 0.049(8) 0.027(7) 0.044(10) -0.010(6) -0.005(7) -0.020(6)
C51A 0.048(8) 0.031(7) 0.057(10) -0.009(7) 0.001(8) -0.007(7)
C52A 0.029(7) 0.027(7) 0.068(10) 0.005(7) 0.002(7) -0.005(6)
C53A 0.039(6) 0.026(6) 0.057(8) 0.000(6) 0.002(6) -0.017(5)
C54A 0.042(6) 0.032(6) 0.059(8) -0.003(6) -0.001(6) -0.022(6)
C55A 0.047(7) 0.043(7) 0.056(8) 0.021(6) 0.019(6) -0.018(6)
C56A 0.057(9) 0.031(7) 0.068(10) 0.028(7) 0.020(8) -0.006(7)
C57A 0.059(9) 0.026(7) 0.056(10) 0.026(7) 0.000(8) -0.002(7)
C58A 0.070(9) 0.031(7) 0.031(9) 0.020(6) 0.000(8) 0.003(7)
C59A 0.079(10) 0.038(8) 0.036(10) 0.020(7) -0.027(8) -0.002(8)
C60A 0.044(8) 0.043(8) 0.036(9) 0.028(7) -0.012(7) 0.002(7)
C61A 0.044(6) 0.023(6) 0.039(7) 0.012(5) 0.004(6) 0.017(5)
C62A 0.038(8) 0.024(7) 0.085(11) 0.005(7) 0.004(8) 0.001(6)
C63A 0.034(7) 0.044(8) 0.069(10) 0.003(8) 0.016(7) 0.016(7)
C64A 0.020(6) 0.022(6) 0.046(9) 0.009(6) 0.004(6) 0.012(5)
C65A 0.032(6) 0.044(6) 0.048(8) 0.006(6) -0.006(6) 0.021(6)
C66A 0.022(7) 0.063(9) 0.052(10) 0.005(8) -0.014(7) 0.009(7)
C67A 0.015(6) 0.061(9) 0.050(10) 0.007(8) 0.006(6) 0.019(6)
C68A 0.045(7) 0.018(5) 0.060(8) 0.009(6) 0.001(6) -0.004(5)
C69A 0.054(7) 0.030(6) 0.054(8) 0.018(6) 0.013(6) -0.005(6)
C70A 0.067(9) 0.023(7) 0.044(10) 0.022(6) -0.005(8) 0.006(7)
C71A 0.038(6) 0.021(5) 0.041(7) 0.011(5) 0.004(6) 0.016(5)
C72A 0.046(8) 0.024(7) 0.076(10) 0.008(7) 0.005(8) 0.008(7)
C73A 0.048(8) 0.021(7) 0.067(10) -0.018(7) 0.003(8) 0.004(6)
C74A 0.068(9) 0.021(7) 0.066(10) -0.020(7) 0.005(8) -0.002(7)
C75A 0.063(7) 0.033(6) 0.051(8) -0.021(6) 0.015(6) 0.012(6)
C76A 0.056(9) 0.041(8) 0.062(10) -0.018(8) 0.015(8) 0.023(7)
C77A 0.046(8) 0.034(8) 0.083(11) -0.001(8) 0.006(8) 0.023(7)
C78A 0.024(7) 0.034(7) 0.063(10) 0.006(7) 0.004(7) 0.008(6)
C79A 0.028(7) 0.048(8) 0.075(11) 0.009(8) -0.004(8) 0.025(7)
C80A 0.030(6) 0.032(6) 0.045(7) 0.018(6) -0.010(6) 0.013(5)
C1S 0.048(10) 0.035(9) 0.014(12) -0.004(6) 0.017(8) -0.002(8)
C2S 0.036(9) 0.061(12) 0.014(12) -0.005(8) -0.006(7) 0.004(9)
C3S 0.022(7) 0.044(10) 0.033(13) -0.005(8) -0.004(7) -0.004(7)
C4S 0.030(8) 0.022(7) 0.019(11) 0.000(6) 0.012(7) 0.001(6)
C5S 0.021(7) 0.027(7) 0.009(9) -0.003(6) 0.004(6) 0.000(6)
C6S 0.027(8) 0.034(9) 0.029(13) -0.005(7) 0.011(7) -0.005(7)
C7S 0.08(2) 0.14(3) 0.18(4) -0.12(3) 0.07(3) -0.07(2)
C8S 0.061(17) 0.09(2) 0.10(3) -0.010(18) -0.044(17) 0.017(15)
C9S 0.042(12) 0.11(2) 0.06(2) 0.049(16) 0.001(12) -0.007(13)
C10S 0.033(12) 0.14(3) 0.15(3) 0.10(3) 0.023(17) 0.011(15)
C11S 0.042(13) 0.080(19) 0.17(3) 0.06(2) 0.041(17) 0.033(13)
C12S 0.029(10) 0.071(15) 0.10(2) -0.035(14) 0.009(12) 0.006(10)

loop_
_atom_type_symbol
_atom_type_description
_atom_type_scat_dispersion_real
_atom_type_scat_dispersion_imag
_atom_type_scat_source
C C 0.0060 0.0030 'International Tables Vol C Tables 4.2.6.8 and 6.1.1.4'
H H 0.0000 0.0000 'International Tables Vol C Tables 4.2.6.8 and 6.1.1.4'
N N 0.0110 0.0050 'International Tables Vol C Tables 4.2.6.8 and 6.1.1.4'
Ni Ni 0.2530 1.6900 'International Tables Vol C Tables 4.2.6.8 and 6.1.1.4'
Dy Dy -0.3790 6.5120 'International Tables Vol C Tables 4.2.6.8 and 6.1.1.4'
Er Er -0.7090 7.4480 'International Tables Vol C Tables 4.2.6.8 and 6.1.1.4'
Ho Ho -0.2175 4.6783 'International Tables Vol C Tables 4.2.6.8 and 6.1.1.4'

loop_
_geom_angle_atom_site_label_1
_geom_angle_atom_site_label_2
_geom_angle_atom_site_label_3
_geom_angle
_geom_angle_site_symmetry_1
Dy1D N1 Er1B 122.6(5) .
Dy1D N1 Er1A 137.3(6) .
Er1B N1 Er1A 14.97(15) .
Dy1D N1 Dy1A 17.60(16) .
Er1B N1 Dy1A 108.1(5) .
Er1A N1 Dy1A 123.1(5) .
Dy1D N1 Er2A 99.3(4) .
Er1B N1 Er2A 136.5(5) .
Er1A N1 Er2A 121.6(5) .
Dy1A N1 Er2A 115.1(5) .
Dy1D N1 Dy1B 116.9(5) .
Er1B N1 Dy1B 120.4(5) .
Er1A N1 Dy1B 105.5(5) .
Dy1A N1 Dy1B 131.0(5) .
Er2A N1 Dy1B 19.37(17) .
Er1B Er1A N1 82.3(7) .
Er1B Er1A C23A 74.2(9) .
N1 Er1A C23A 146.6(7) .
Er1B Er1A C28A 65.6(9) .
N1 Er1A C28A 145.0(7) .
C23A Er1A C28A 36.9(8) .
Er1B Er1A C24A 108.6(9) .
N1 Er1A C24A 144.1(7) .
C23A Er1A C24A 36.2(8) .
C28A Er1A C24A 64.6(9) .
Er1B Er1A C26A 124.5(9) .
N1 Er1A C26A 139.9(6) .
C23A Er1A C26A 73.5(8) .
C28A Er1A C26A 61.3(8) .
C24A Er1A C26A 61.5(7) .
Er1B Er1A C25A 135.1(9) .
N1 Er1A C25A 142.1(7) .
C23A Er1A C25A 62.8(8) .
C28A Er1A C25A 72.2(9) .
C24A Er1A C25A 35.3(8) .
C26A Er1A C25A 31.8(8) .
Er1B Er1A C27A 87.5(8) .
N1 Er1A C27A 138.9(6) .
C23A Er1A C27A 64.2(8) .
C28A Er1A C27A 33.0(7) .
C24A Er1A C27A 76.7(8) .
C26A Er1A C27A 37.6(7) .
C25A Er1A C27A 63.2(8) .
Er1B Er1A C22A 53.3(8) .
N1 Er1A C22A 117.1(5) .
C23A Er1A C22A 29.6(7) .
C28A Er1A C22A 53.9(8) .
C24A Er1A C22A 56.5(7) .
C26A Er1A C22A 103.0(7) .
C25A Er1A C22A 89.6(8) .
C27A Er1A C22A 86.6(7) .
Er1B Er1A C29A 36.1(8) .
N1 Er1A C29A 116.2(6) .
C23A Er1A C29A 51.0(8) .
C28A Er1A C29A 29.8(7) .
C24A Er1A C29A 86.5(8) .
C26A Er1A C29A 89.1(7) .
C25A Er1A C29A 101.6(8) .
C27A Er1A C29A 54.0(7) .
C22A Er1A C29A 48.5(7) .
Er1B Er1A C19A 110.1(8) .
N1 Er1A C19A 113.5(6) .
C23A Er1A C19A 56.0(7) .
C28A Er1A C19A 91.3(8) .
C24A Er1A C19A 30.6(7) .
C26A Er1A C19A 86.7(7) .
C25A Er1A C19A 55.4(8) .
C27A Er1A C19A 107.4(6) .
C22A Er1A C19A 59.8(7) .
C29A Er1A C19A 104.7(7) .
Er1B Er1A C76A 162.7(9) .
N1 Er1A C76A 112.0(5) .
C23A Er1A C76A 88.8(7) .
C28A Er1A C76A 102.1(7) .
C24A Er1A C76A 54.2(7) .
C26A Er1A C76A 50.0(7) .
C25A Er1A C76A 30.1(7) .
C27A Er1A C76A 87.3(7) .
C22A Er1A C76A 109.9(7) .
C29A Er1A C76A 131.7(7) .
C19A Er1A C76A 56.2(6) .
Dy1B Er2A N1 84.2(5) .
Dy1B Er2A C3A 98.5(7) .
N1 Er2A C3A 146.6(7) .
Dy1B Er2A C69A 67.5(6) .
N1 Er2A C69A 144.2(7) .
C3A Er2A C69A 32.9(7) .
Dy1B Er2A C68A 64.6(6) .
N1 Er2A C68A 143.6(6) .
C3A Er2A C68A 61.5(8) .
C69A Er2A C68A 37.9(7) .
Dy1B Er2A C10A 92.6(6) .
N1 Er2A C10A 143.2(7) .
C3A Er2A C10A 70.2(8) .
C69A Er2A C10A 62.8(8) .
C68A Er2A C10A 32.7(7) .
Dy1B Er2A C4A 132.1(7) .
N1 Er2A C4A 141.2(6) .
C3A Er2A C4A 37.3(8) .
C69A Er2A C4A 64.9(7) .
C68A Er2A C4A 74.7(7) .
C10A Er2A C4A 61.0(8) .
Dy1B Er2A C9A 126.8(6) .
N1 Er2A C9A 139.8(6) .
C3A Er2A C9A 62.3(7) .
C69A Er2A C9A 76.0(7) .
C68A Er2A C9A 62.8(6) .
C10A Er2A C9A 35.2(6) .
C4A Er2A C9A 33.5(7) .
Dy1B Er2A C2A 102.9(6) .
N1 Er2A C2A 113.5(5) .
C3A Er2A C2A 33.2(7) .
C69A Er2A C2A 56.4(7) .
C68A Er2A C2A 92.3(7) .
C10A Er2A C2A 102.9(7) .
C4A Er2A C2A 53.3(7) .
C9A Er2A C2A 86.3(6) .
Dy1B Er2A C70A 45.5(6) .
N1 Er2A C70A 114.2(6) .
C3A Er2A C70A 54.4(7) .
C69A Er2A C70A 30.1(6) .
C68A Er2A C70A 56.1(7) .
C10A Er2A C70A 87.6(7) .
C4A Er2A C70A 91.2(7) .
C9A Er2A C70A 106.0(6) .
C2A Er2A C70A 60.2(7) .
Dy1B Er2A C5A 149.8(6) .
N1 Er2A C5A 113.0(5) .
C3A Er2A C5A 53.3(7) .
C69A Er2A C5A 86.0(7) .
C68A Er2A C5A 103.2(7) .
C10A Er2A C5A 87.4(7) .
C4A Er2A C5A 28.8(7) .
C9A Er2A C5A 54.3(7) .
C2A Er2A C5A 48.1(7) .
C70A Er2A C5A 104.4(6) .
Dy1D Dy1A N1 74.3(5) .
Dy1D Dy1A C63A 81.0(7) .
N1 Dy1A C63A 151.5(7) .
Dy1D Dy1A C62A 107.0(7) .
N1 Dy1A C62A 142.8(7) .
C63A Dy1A C62A 35.4(7) .
Dy1D Dy1A C47A 84.4(7) .
N1 Dy1A C47A 149.6(6) .
C63A Dy1A C47A 36.2(7) .
C62A Dy1A C47A 64.1(8) .
Dy1D Dy1A C48A 116.4(7) .
N1 Dy1A C48A 141.4(7) .
C63A Dy1A C48A 63.5(8) .
C62A Dy1A C48A 72.7(8) .
C47A Dy1A C48A 36.5(7) .
Dy1D Dy1A C51A 145.7(7) .
N1 Dy1A C51A 136.3(6) .
C63A Dy1A C51A 71.7(7) .
C62A Dy1A C51A 60.1(8) .
C47A Dy1A C51A 61.4(7) .
C48A Dy1A C51A 31.9(7) .
Dy1D Dy1A C52A 139.7(6) .
N1 Dy1A C52A 134.2(5) .
C63A Dy1A C52A 62.2(7) .
C62A Dy1A C52A 32.7(6) .
C47A Dy1A C52A 75.6(7) .
C48A Dy1A C52A 62.5(7) .
C51A Dy1A C52A 36.0(7) .
Dy1D Dy1A C46A 57.5(7) .
N1 Dy1A C46A 119.7(6) .
C63A Dy1A C46A 53.6(7) .
C62A Dy1A C46A 88.4(7) .
C47A Dy1A C46A 30.7(7) .
C48A Dy1A C46A 59.0(7) .
C51A Dy1A C46A 89.2(7) .
C52A Dy1A C46A 106.0(7) .
Dy1D Dy1A C64A 50.3(5) .
N1 Dy1A C64A 119.4(5) .
C63A Dy1A C64A 32.5(6) .
C62A Dy1A C64A 57.9(6) .
C47A Dy1A C64A 55.2(6) .
C48A Dy1A C64A 90.5(7) .
C51A Dy1A C64A 104.2(6) .
C52A Dy1A C64A 90.0(5) .
C46A Dy1A C64A 51.4(6) .
Dy1D Dy1A C49A 107.7(7) .
N1 Dy1A C49A 109.5(5) .
C63A Dy1A C49A 91.3(7) .
C62A Dy1A C49A 105.3(7) .
C47A Dy1A C49A 56.5(6) .
C48A Dy1A C49A 32.7(6) .
C51A Dy1A C49A 54.1(7) .
C52A Dy1A C49A 89.9(7) .
C46A Dy1A C49A 61.0(7) .
C64A Dy1A C49A 109.1(6) .
Er1A Er1B N1 82.7(7) .
Er1A Er1B C28A 102.0(9) .
N1 Er1B C28A 165.1(8) .
Er1A Er1B C23A 93.2(9) .
N1 Er1B C23A 155.8(8) .
C28A Er1B C23A 38.9(9) .
Er1A Er1B C29A 136.5(9) .
N1 Er1B C29A 137.2(7) .
C28A Er1B C29A 34.8(8) .
C23A Er1B C29A 57.6(9) .
Er1A Er1B C27A 80.3(8) .
N1 Er1B C27A 136.8(7) .
C28A Er1B C27A 33.4(7) .
C23A Er1B C27A 64.9(8) .
C29A Er1B C27A 59.0(7) .
Er1A Er1B C22A 117.0(9) .
N1 Er1B C22A 130.7(7) .
C28A Er1B C22A 59.8(8) .
C23A Er1B C22A 32.9(7) .
C29A Er1B C22A 55.8(8) .
C27A Er1B C22A 92.3(7) .
Er1A Er1B C55A 149.8(9) .
N1 Er1B C55A 122.3(6) .
C28A Er1B C55A 58.6(8) .
C23A Er1B C55A 56.9(8) .
C29A Er1B C55A 32.6(7) .
C27A Er1B C55A 89.4(7) .
C22A Er1B C55A 34.6(7) .
Er1A Er1B C24A 60.4(8) .
N1 Er1B C24A 130.0(7) .
C28A Er1B C24A 63.3(9) .
C23A Er1B C24A 34.5(8) .
C29A Er1B C24A 90.9(8) .
C27A Er1B C24A 72.3(7) .
C22A Er1B C24A 57.8(7) .
C55A Er1B C24A 89.4(7) .
Er1A Er1B C26A 46.4(8) .
N1 Er1B C26A 121.3(6) .
C28A Er1B C26A 58.0(8) .
C23A Er1B C26A 68.8(8) .
C29A Er1B C26A 90.8(7) .
C27A Er1B C26A 34.5(6) .
C22A Er1B C26A 101.7(7) .
C55A Er1B C26A 115.9(7) .
C24A Er1B C26A 54.6(7) .
Er1A Er1B C25A 37.4(8) .
N1 Er1B C25A 119.8(7) .
C28A Er1B C25A 67.1(8) .
C23A Er1B C25A 57.5(8) .
C29A Er1B C25A 101.7(8) .
C27A Er1B C25A 57.1(7) .
C22A Er1B C25A 87.1(8) .
C55A Er1B C25A 114.1(8) .
C24A Er1B C25A 30.9(7) .
C26A Er1B C25A 27.5(7) .
Er1A Er1B C30A 139.5(9) .
N1 Er1B C30A 110.5(5) .
C28A Er1B C30A 57.0(8) .
C23A Er1B C30A 88.1(7) .
C29A Er1B C30A 31.0(7) .
C27A Er1B C30A 63.7(6) .
C22A Er1B C30A 84.0(7) .
C55A Er1B C30A 52.5(7) .
C24A Er1B C30A 119.5(7) .
C26A Er1B C30A 97.8(6) .
C25A Er1B C30A 119.6(7) .
Er2A Dy1B N1 76.5(5) .
Er2A Dy1B C68A 98.5(7) .
N1 Dy1B C68A 160.5(7) .
Er2A Dy1B C69A 95.4(7) .
N1 Dy1B C69A 156.5(7) .
C68A Dy1B C69A 41.4(8) .
Er2A Dy1B C73A 128.7(7) .
N1 Dy1B C73A 134.6(7) .
C68A Dy1B C73A 37.0(7) .
C69A Dy1B C73A 67.4(8) .
Er2A Dy1B C70A 122.3(7) .
N1 Dy1B C70A 133.0(7) .
C68A Dy1B C70A 65.7(8) .
C69A Dy1B C70A 35.6(7) .
C73A Dy1B C70A 70.7(8) .
Er2A Dy1B C3A 65.7(6) .
N1 Dy1B C3A 129.9(7) .
C68A Dy1B C3A 61.0(8) .
C69A Dy1B C3A 31.7(7) .
C73A Dy1B C3A 95.2(8) .
C70A Dy1B C3A 58.1(7) .
Er2A Dy1B C10A 71.4(6) .
N1 Dy1B C10A 131.6(7) .
C68A Dy1B C10A 32.1(7) .
C69A Dy1B C10A 63.0(8) .
C73A Dy1B C10A 57.5(7) .
C70A Dy1B C10A 95.0(8) .
C3A Dy1B C10A 65.0(8) .
Er2A Dy1B C72A 159.2(7) .
N1 Dy1B C72A 117.0(6) .
C68A Dy1B C72A 63.4(7) .
C69A Dy1B C72A 77.8(7) .
C73A Dy1B C72A 30.6(7) .
C70A Dy1B C72A 61.6(8) .
C3A Dy1B C72A 109.4(7) .
C10A Dy1B C72A 88.1(7) .
Er2A Dy1B C71A 157.5(6) .
N1 Dy1B C71A 116.6(6) .
C68A Dy1B C71A 74.9(7) .
C69A Dy1B C71A 65.2(7) .
C73A Dy1B C71A 56.4(7) .
C70A Dy1B C71A 35.3(7) .
C3A Dy1B C71A 92.8(7) .
C10A Dy1B C71A 106.5(6) .
C72A Dy1B C71A 32.6(7) .
Er2A Dy1B C74A 109.4(7) .
N1 Dy1B C74A 109.4(6) .
C68A Dy1B C74A 54.0(7) .
C69A Dy1B C74A 94.1(8) .
C73A Dy1B C74A 33.0(7) .
C70A Dy1B C74A 103.7(7) .
C3A Dy1B C74A 113.3(7) .
C10A Dy1B C74A 52.6(7) .
C72A Dy1B C74A 52.5(7) .
C71A Dy1B C74A 84.5(7) .
Dy1A Dy1D N1 88.1(5) .
Dy1A Dy1D C63A 83.7(7) .
N1 Dy1D C63A 163.4(7) .
Dy1A Dy1D C64A 118.2(6) .
N1 Dy1D C64A 143.6(7) .
C63A Dy1D C64A 36.4(7) .
Dy1A Dy1D C46A 109.9(8) .
N1 Dy1D C46A 138.8(7) .
C63A Dy1D C46A 57.7(7) .
C64A Dy1D C46A 58.7(7) .
Dy1A Dy1D C47A 80.7(7) .
N1 Dy1D C47A 155.4(7) .
C63A Dy1D C47A 36.1(7) .
C64A Dy1D C47A 59.9(7) .
C46A Dy1D C47A 33.2(7) .
Dy1A Dy1D C67A 136.4(8) .
N1 Dy1D C67A 134.2(6) .
C63A Dy1D C67A 57.8(7) .
C64A Dy1D C67A 35.3(6) .
C46A Dy1D C67A 33.8(7) .
C47A Dy1D C67A 56.4(7) .
Dy1A Dy1D C62A 59.9(6) .
N1 Dy1D C62A 131.1(6) .
C63A Dy1D C62A 33.0(7) .
C64A Dy1D C62A 59.4(6) .
C46A Dy1D C62A 89.0(7) .
C47A Dy1D C62A 60.1(8) .
C67A Dy1D C62A 89.4(7) .
Dy1A Dy1D C48A 51.7(6) .
N1 Dy1D C48A 125.5(7) .
C63A Dy1D C48A 58.5(8) .
C64A Dy1D C48A 90.9(7) .
C46A Dy1D C48A 58.2(7) .
C47A Dy1D C48A 33.2(6) .
C67A Dy1D C48A 88.3(7) .
C62A Dy1D C48A 63.7(7) .
Dy1A Dy1D C65A 123.2(7) .
N1 Dy1D C65A 115.3(6) .
C63A Dy1D C65A 59.0(7) .
C64A Dy1D C65A 29.7(6) .
C46A Dy1D C65A 86.1(7) .
C47A Dy1D C65A 89.0(6) .
C67A Dy1D C65A 55.5(6) .
C62A Dy1D C65A 66.6(6) .
C48A Dy1D C65A 117.4(7) .
Dy1A Dy1D C45A 110.2(7) .
N1 Dy1D C45A 110.2(5) .
C63A Dy1D C45A 86.2(7) .
C64A Dy1D C45A 85.3(6) .
C46A Dy1D C45A 29.3(6) .
C47A Dy1D C45A 55.1(7) .
C67A Dy1D C45A 52.9(6) .
C62A Dy1D C45A 115.0(6) .
C48A Dy1D C45A 64.6(6) .
C65A Dy1D C45A 108.3(6) .
N2P Ni1P N4P 176.9(4) .
N2P Ni1P N1P 90.2(4) .
N4P Ni1P N1P 89.9(4) .
N2P Ni1P N3P 90.0(4) .
N4P Ni1P N3P 89.8(4) .
N1P Ni1P N3P 177.8(4) .
C1P N1P C4P 105.0(9) .
C1P N1P Ni1P 128.0(8) .
C4P N1P Ni1P 126.9(8) .
C9P N2P C6P 103.5(10) .
C9P N2P Ni1P 128.6(8) .
C6P N2P Ni1P 127.9(8) .
C11P N3P C14P 106.2(9) .
C11P N3P Ni1P 126.6(8) .
C14P N3P Ni1P 127.3(8) .
C16P N4P C19P 105.4(10) .
C16P N4P Ni1P 127.9(8) .
C19P N4P Ni1P 126.6(8) .
N1P C1P C20P 124.3(10) .
N1P C1P C2P 111.5(10) .
C20P C1P C2P 124.1(11) .
C3P C2P C1P 105.8(10) .
C3P C2P C21P 129.2(10) .
C1P C2P C21P 124.8(11) .
C2P C3P C4P 106.8(10) .
C2P C3P C23P 128.0(11) .
C4P C3P C23P 125.1(11) .
C5P C4P N1P 126.1(10) .
C5P C4P C3P 123.1(10) .
N1P C4P C3P 110.8(10) .
C4P C5P C6P 124.1(11) .
C4P C5P H5P 118.0 .
C6P C5P H5P 118.0 .
N2P C6P C5P 124.8(11) .
N2P C6P C7P 111.1(10) .
C5P C6P C7P 124.2(10) .
C8P C7P C6P 106.6(10) .
C8P C7P C25P 129.1(11) .
C6P C7P C25P 124.0(10) .
C7P C8P C9P 106.9(11) .
C7P C8P C27P 127.9(11) .
C9P C8P C27P 125.2(10) .
N2P C9P C10P 123.9(11) .
N2P C9P C8P 112.0(10) .
C10P C9P C8P 124.1(11) .
C11P C10P C9P 124.0(11) .
C11P C10P H10P 118.0 .
C9P C10P H10P 118.0 .
N3P C11P C10P 126.9(10) .
N3P C11P C12P 110.7(10) .
C10P C11P C12P 122.4(11) .
C13P C12P C11P 105.6(10) .
C13P C12P C29P 130.3(11) .
C11P C12P C29P 124.1(11) .
C12P C13P C14P 106.7(10) .
C12P C13P C31P 128.2(11) .
C14P C13P C31P 125.1(11) .
C15P C14P N3P 125.2(10) .
C15P C14P C13P 124.0(11) .
N3P C14P C13P 110.8(11) .
C14P C15P C16P 125.8(11) .
C14P C15P H15P 117.1 .
C16P C15P H15P 117.1 .
N4P C16P C15P 124.0(11) .
N4P C16P C17P 112.1(10) .
C15P C16P C17P 123.8(11) .
C18P C17P C16P 106.3(11) .
C18P C17P C33P 130.3(12) .
C16P C17P C33P 123.4(11) .
C17P C18P C35P 129.9(12) .
C17P C18P C19P 106.3(11) .
C35P C18P C19P 123.6(10) .
C20P C19P N4P 126.9(12) .
C20P C19P C18P 123.3(11) .
N4P C19P C18P 109.9(10) .
C19P C20P C1P 124.1(11) .
C19P C20P H20P 117.9 .
C1P C20P H20P 117.9 .
C2P C21P C22P 114.6(10) .
C2P C21P H21A 108.6 .
C22P C21P H21A 108.6 .
C2P C21P H21B 108.6 .
C22P C21P H21B 108.6 .
H21A C21P H21B 107.6 .
C21P C22P H22A 109.5 .
C21P C22P H22B 109.5 .
H22A C22P H22B 109.5 .
C21P C22P H22C 109.5 .
H22A C22P H22C 109.5 .
H22B C22P H22C 109.5 .
C3P C23P C24P 112.7(10) .
C3P C23P H23A 109.0 .
C24P C23P H23A 109.0 .
C3P C23P H23B 109.0 .
C24P C23P H23B 109.0 .
H23A C23P H23B 107.8 .
C23P C24P H24A 109.5 .
C23P C24P H24B 109.5 .
H24A C24P H24B 109.5 .
C23P C24P H24C 109.5 .
H24A C24P H24C 109.5 .
H24B C24P H24C 109.5 .
C7P C25P C26P 111.3(11) .
C7P C25P H25A 109.4 .
C26P C25P H25A 109.4 .
C7P C25P H25B 109.4 .
C26P C25P H25B 109.4 .
H25A C25P H25B 108.0 .
C25P C26P H26A 109.5 .
C25P C26P H26B 109.5 .
H26A C26P H26B 109.5 .
C25P C26P H26C 109.5 .
H26A C26P H26C 109.5 .
H26B C26P H26C 109.5 .
C8P C27P C28P 109.6(10) .
C8P C27P H27A 109.7 .
C28P C27P H27A 109.7 .
C8P C27P H27B 109.7 .
C28P C27P H27B 109.7 .
H27A C27P H27B 108.2 .
C27P C28P H28A 109.5 .
C27P C28P H28B 109.5 .
H28A C28P H28B 109.5 .
C27P C28P H28C 109.5 .
H28A C28P H28C 109.5 .
H28B C28P H28C 109.5 .
C12P C29P C30P 113.5(11) .
C12P C29P H29A 108.9 .
C30P C29P H29A 108.9 .
C12P C29P H29B 108.9 .
C30P C29P H29B 108.9 .
H29A C29P H29B 107.7 .
C29P C30P H30A 109.5 .
C29P C30P H30B 109.5 .
H30A C30P H30B 109.5 .
C29P C30P H30C 109.5 .
H30A C30P H30C 109.5 .
H30B C30P H30C 109.5 .
C13P C31P C32P 113.7(10) .
C13P C31P H31A 108.8 .
C32P C31P H31A 108.8 .
C13P C31P H31B 108.8 .
C32P C31P H31B 108.8 .
H31A C31P H31B 107.7 .
C31P C32P H32A 109.5 .
C31P C32P H32B 109.5 .
H32A C32P H32B 109.5 .
C31P C32P H32C 109.5 .
H32A C32P H32C 109.5 .
H32B C32P H32C 109.5 .
C17P C33P C34P 113.8(10) .
C17P C33P H33A 108.8 .
C34P C33P H33A 108.8 .
C17P C33P H33B 108.8 .
C34P C33P H33B 108.8 .
H33A C33P H33B 107.7 .
C33P C34P H34A 109.5 .
C33P C34P H34B 109.5 .
H34A C34P H34B 109.5 .
C33P C34P H34C 109.5 .
H34A C34P H34C 109.5 .
H34B C34P H34C 109.5 .
C18P C35P C36P 112.5(10) .
C18P C35P H35A 109.1 .
C36P C35P H35A 109.1 .
C18P C35P H35B 109.1 .
C36P C35P H35B 109.1 .
H35A C35P H35B 107.8 .
C35P C36P H36A 109.5 .
C35P C36P H36B 109.5 .
H36A C36P H36B 109.5 .
C35P C36P H36C 109.5 .
H36A C36P H36C 109.5 .
H36B C36P H36C 109.5 .
C2A C1A C45A 124.3(19) .
C2A C1A C5A 106.7(19) .
C45A C1A C5A 121.9(18) .
C42A C2A C1A 119(2) .
C42A C2A C3A 123(2) .
C1A C2A C3A 112(2) .
C42A C2A Er2A 97.9(12) .
C1A C2A Er2A 88.3(13) .
C3A C2A Er2A 57.6(10) .
C42A C2A Dy1B 87.5(12) .
C1A C2A Dy1B 100.4(13) .
C3A C2A Dy1B 57.6(10) .
Er2A C2A Dy1B 13.14(14) .
C69A C3A C2A 119(2) .
C69A C3A C4A 128(2) .
C2A C3A C4A 101.2(18) .
C69A C3A Er2A 74.9(12) .
C2A C3A Er2A 89.1(11) .
C4A C3A Er2A 74.3(10) .
C69A C3A Dy1B 60.1(11) .
C2A C3A Dy1B 92.0(11) .
C4A C3A Dy1B 89.0(11) .
Er2A C3A Dy1B 15.84(18) .
C5A C4A C9A 122(2) .
C5A C4A C3A 109(2) .
C9A C4A C3A 115.2(19) .
C5A C4A Er2A 91.3(12) .
C9A C4A Er2A 73.5(10) .
C3A C4A Er2A 68.4(10) .
C5A C4A Dy1B 99.2(12) .
C9A C4A Dy1B 74.8(10) .
C3A C4A Dy1B 59.8(10) .
Er2A C4A Dy1B 10.19(15) .
C4A C5A C6A 123(2) .
C4A C5A C1A 111.1(19) .
C6A C5A C1A 118(2) .
C4A C5A Er2A 59.9(10) .
C6A C5A Er2A 98.1(12) .
C1A C5A Er2A 84.9(11) .
C5A C6A C7A 125(2) .
C5A C6A C67A 117.6(19) .
C7A C6A C67A 111.8(17) .
C66A C7A C6A 131(2) .
C66A C7A C8A 106.1(18) .
C6A C7A C8A 111.3(17) .
C13A C8A C9A 125.9(19) .
C13A C8A C7A 104.4(18) .
C9A C8A C7A 123.5(19) .
C13A C8A Er2A 98.4(12) .
C9A C8A Er2A 56.0(8) .
C7A C8A Er2A 96.6(10) .
C4A C9A C10A 117.9(18) .
C4A C9A C8A 114.4(17) .
C10A C9A C8A 117.4(18) .
C4A C9A Er2A 73.0(10) .
C10A C9A Er2A 71.7(10) .
C8A C9A Er2A 93.9(9) .
C4A C9A Dy1B 77.5(10) .
C10A C9A Dy1B 61.0(10) .
C8A C9A Dy1B 101.4(9) .
Er2A C9A Dy1B 11.13(13) .
C68A C10A C9A 126(2) .
C68A C10A C11A 104.7(19) .
C9A C10A C11A 117.0(18) .
C68A C10A Er2A 72.5(11) .
C9A C10A Er2A 73.1(10) .
C11A C10A Er2A 91.9(11) .
C68A C10A Dy1B 59.0(10) .
C9A C10A Dy1B 88.7(11) .
C11A C10A Dy1B 87.6(11) .
Er2A C10A Dy1B 15.99(18) .
C74A C11A C12A 120.1(19) .
C74A C11A C10A 109.0(19) .
C12A C11A C10A 120.9(18) .
C74A C11A Er2A 85.5(11) .
C12A C11A Er2A 95.7(11) .
C10A C11A Er2A 56.0(9) .
C74A C11A Dy1B 72.0(11) .
C12A C11A Dy1B 104.8(11) .
C10A C11A Dy1B 60.4(10) .
Er2A C11A Dy1B 13.81(13) .
C17A C12A C11A 118.6(19) .
C17A C12A C13A 115.4(19) .
C11A C12A C13A 118.9(19) .
C8A C13A C14A 113(2) .
C8A C13A C12A 119.7(19) .
C14A C13A C12A 118(2) .
C15A C14A C66A 124.1(18) .
C15A C14A C13A 122.0(19) .
C66A C14A C13A 102.7(19) .
C16A C15A C14A 121(2) .
C16A C15A C59A 115(2) .
C14A C15A C59A 117(2) .
C15A C16A C20A 125(2) .
C15A C16A C17A 117(2) .
C20A C16A C17A 106.8(19) .
C12A C17A C18A 120(2) .
C12A C17A C16A 126(2) .
C18A C17A C16A 106.0(19) .
C19A C18A C75A 119(2) .
C19A C18A C17A 110.2(18) .
C75A C18A C17A 121(2) .
C18A C19A C24A 126(2) .
C18A C19A C20A 106.4(18) .
C24A C19A C20A 120.4(19) .
C18A C19A Er1A 97.0(12) .
C24A C19A Er1A 56.7(10) .
C20A C19A Er1A 93.8(11) .
C21A C20A C16A 120.2(17) .
C21A C20A C19A 119.2(19) .
C16A C20A C19A 110.5(17) .
C22A C21A C20A 119.6(19) .
C22A C21A C58A 118(2) .
C20A C21A C58A 115.1(18) .
C23A C22A C21A 125(2) .
C23A C22A C55A 109(2) .
C21A C22A C55A 118.7(19) .
C23A C22A Er1B 65.6(11) .
C21A C22A Er1B 98.3(12) .
C55A C22A Er1B 76.2(11) .
C23A C22A Er1A 59.3(11) .
C21A C22A Er1A 95.9(12) .
C55A C22A Er1A 85.6(11) .
Er1B C22A Er1A 9.70(15) .
C22A C23A C24A 120(2) .
C22A C23A C28A 110(2) .
C24A C23A C28A 117(2) .
C22A C23A Er1B 81.5(11) .
C24A C23A Er1B 84.2(12) .
C28A C23A Er1B 67.9(10) .
C22A C23A Er1A 91.1(12) .
C24A C23A Er1A 72.2(11) .
C28A C23A Er1A 71.7(11) .
Er1B C23A Er1A 12.67(16) .
C19A C24A C25A 117(2) .
C19A C24A C23A 116.2(18) .
C25A C24A C23A 117(2) .
C19A C24A Er1A 92.7(11) .
C25A C24A Er1A 74.4(12) .
C23A C24A Er1A 71.7(11) .
C19A C24A Er1B 94.2(11) .
C25A C24A Er1B 83.4(13) .
C23A C24A Er1B 61.3(10) .
Er1A C24A Er1B 10.99(14) .
C26A C25A C76A 110(2) .
C26A C25A C24A 122(2) .
C76A C25A C24A 114(2) .
C26A C25A Er1A 72.4(12) .
C76A C25A Er1A 91.4(12) .
C24A C25A Er1A 70.3(11) .
C26A C25A Er1B 71.8(12) .
C76A C25A Er1B 98.6(12) .
C24A C25A Er1B 65.7(11) .
Er1A C25A Er1B 7.48(15) .
C25A C26A C78A 110(2) .
C25A C26A C27A 125(2) .
C78A C26A C27A 115.6(18) .
C25A C26A Er1A 75.8(12) .
C78A C26A Er1A 92.9(10) .
C27A C26A Er1A 72.6(9) .
C25A C26A Er1B 80.7(13) .
C78A C26A Er1B 98.4(10) .
C27A C26A Er1B 63.8(9) .
Er1A C26A Er1B 9.08(14) .
C28A C27A C32A 123(2) .
C28A C27A C26A 112(2) .
C32A C27A C26A 112.5(16) .
C28A C27A Er1A 71.2(11) .
C32A C27A Er1A 93.7(10) .
C26A C27A Er1A 69.7(9) .
C28A C27A Er1B 63.0(10) .
C32A C27A Er1B 91.0(10) .
C26A C27A Er1B 81.7(10) .
Er1A C27A Er1B 12.19(13) .
C27A C28A C29A 120(2) .
C27A C28A C23A 126(2) .
C29A C28A C23A 102(2) .
C27A C28A Er1B 83.6(12) .
C29A C28A Er1B 79.2(11) .
C23A C28A Er1B 73.2(11) .
C27A C28A Er1A 75.8(11) .
C29A C28A Er1A 91.5(12) .
C23A C28A Er1A 71.4(11) .
Er1B C28A Er1A 12.39(17) .
C28A C29A C55A 116(2) .
C28A C29A C30A 120(2) .
C55A C29A C30A 114.0(19) .
C28A C29A Er1B 66.0(11) .
C55A C29A Er1B 81.5(11) .
C30A C29A Er1B 91.9(10) .
C28A C29A Er1A 58.7(10) .
C55A C29A Er1A 86.6(11) .
C30A C29A Er1A 94.8(10) .
Er1B C29A Er1A 7.42(17) .
C31A C30A C29A 121.8(19) .
C31A C30A C54A 113.2(19) .
C29A C30A C54A 117.7(18) .
C31A C30A Er1B 86.6(11) .
C29A C30A Er1B 57.1(9) .
C54A C30A Er1B 102.2(10) .
C35A C31A C30A 129(2) .
C35A C31A C32A 106.6(18) .
C30A C31A C32A 117(2) .
C27A C32A C33A 127(2) .
C27A C32A C31A 117.4(18) .
C33A C32A C31A 107.0(18) .
C27A C32A Er1B 59.5(9) .
C33A C32A Er1B 102.1(11) .
C31A C32A Er1B 82.4(10) .
C27A C32A Er1A 57.2(9) .
C33A C32A Er1A 95.6(11) .
C31A C32A Er1A 92.0(11) .
Er1B C32A Er1A 10.38(11) .
C79A C33A C34A 124(2) .
C79A C33A C32A 122(2) .
C34A C33A C32A 107.6(19) .
C39A C34A C33A 121.9(18) .
C39A C34A C35A 118.0(16) .
C33A C34A C35A 109(2) .
C36A C35A C31A 116(2) .
C36A C35A C34A 125(2) .
C31A C35A C34A 109.5(18) .
C35A C36A C50A 125(2) .
C35A C36A C37A 116.0(19) .
C50A C36A C37A 111.2(17) .
C49A C37A C36A 124(2) .
C49A C37A C38A 108.7(17) .
C36A C37A C38A 118.2(18) .
C39A C38A C43A 123.6(19) .
C39A C38A C37A 120(2) .
C43A C38A C37A 104.9(17) .
C38A C39A C34A 122(2) .
C38A C39A C40A 113.9(19) .
C34A C39A C40A 118(2) .
C80A C40A C41A 110.8(19) .
C80A C40A C39A 117(2) .
C41A C40A C39A 122.7(19) .
C40A C41A C70A 109.0(19) .
C40A C41A C42A 123.1(18) .
C70A C41A C42A 118(2) .
C40A C41A Dy1B 98.0(13) .
C70A C41A Dy1B 52.4(9) .
C42A C41A Dy1B 87.8(11) .
C2A C42A C43A 123.3(18) .
C2A C42A C41A 117.1(19) .
C43A C42A C41A 110.7(16) .
C42A C43A C44A 118.0(17) .
C42A C43A C38A 125.3(16) .
C44A C43A C38A 107.3(16) .
C45A C44A C43A 120.4(16) .
C45A C44A C49A 119.8(17) .
C43A C44A C49A 108.7(16) .
C46A C45A C44A 117.1(18) .
C46A C45A C1A 121(2) .
C44A C45A C1A 115.1(16) .
C46A C45A Dy1D 55.9(10) .
C44A C45A Dy1D 91.4(10) .
C1A C45A Dy1D 98.2(11) .
C47A C46A C67A 111(2) .
C47A C46A C45A 126(2) .
C67A C46A C45A 117(2) .
C47A C46A Dy1D 73.4(11) .
C67A C46A Dy1D 75.1(11) .
C45A C46A Dy1D 94.7(11) .
C47A C46A Dy1A 62.6(10) .
C67A C46A Dy1A 85.9(11) .
C45A C46A Dy1A 95.9(11) .
Dy1D C46A Dy1A 12.65(17) .
C46A C47A C63A 107.2(18) .
C46A C47A C48A 121.9(18) .
C63A C47A C48A 114.6(18) .
C46A C47A Dy1A 86.7(11) .
C63A C47A Dy1A 70.7(10) .
C48A C47A Dy1A 71.9(10) .
C46A C47A Dy1D 73.4(11) .
C63A C47A Dy1D 69.4(10) .
C48A C47A Dy1D 85.3(10) .
Dy1A C47A Dy1D 14.98(15) .
C51A C48A C47A 122(2) .
C51A C48A C49A 116(2) .
C47A C48A C49A 111.8(17) .
C51A C48A Dy1A 77.6(13) .
C47A C48A Dy1A 71.6(11) .
C49A C48A Dy1A 90.5(11) .
C51A C48A Dy1D 88.9(13) .
C47A C48A Dy1D 61.6(10) .
C49A C48A Dy1D 88.8(10) .
Dy1A C48A Dy1D 11.84(14) .
C37A C49A C44A 110.4(17) .
C37A C49A C48A 122(2) .
C44A C49A C48A 122.5(18) .
C37A C49A Dy1A 100.4(13) .
C44A C49A Dy1A 93.6(11) .
C48A C49A Dy1A 56.9(10) .
C36A C50A C54A 117.1(19) .
C36A C50A C51A 126.4(19) .
C54A C50A C51A 107.8(18) .
C36A C50A Dy1A 97.4(10) .
C54A C50A Dy1A 88.3(10) .
C51A C50A Dy1A 55.1(9) .
C48A C51A C50A 120(2) .
C48A C51A C52A 123.4(19) .
C50A C51A C52A 104.4(17) .
C48A C51A Dy1A 70.5(11) .
C50A C51A Dy1A 95.3(11) .
C52A C51A Dy1A 72.2(10) .
C48A C51A Dy1D 64.8(11) .
C50A C51A Dy1D 101.1(11) .
C52A C51A Dy1D 74.2(10) .
Dy1A C51A Dy1D 6.70(13) .
C62A C52A C53A 130(2) .
C62A C52A C51A 113.8(18) .
C53A C52A C51A 106.0(17) .
C62A C52A Dy1A 69.8(10) .
C53A C52A Dy1A 97.4(11) .
C51A C52A Dy1A 71.8(10) .
C62A C52A Dy1D 62.0(10) .
C53A C52A Dy1D 102.6(11) .
C51A C52A Dy1D 76.2(10) .
Dy1A C52A Dy1D 7.78(12) .
C54A C53A C52A 113(2) .
C54A C53A C56A 122.4(19) .
C52A C53A C56A 116.8(18) .
C54A C53A Dy1A 89.6(11) .
C52A C53A Dy1A 54.8(9) .
C56A C53A Dy1A 95.6(10) .
C53A C54A C50A 109.1(19) .
C53A C54A C30A 123(2) .
C50A C54A C30A 120.1(18) .
C56A C55A C29A 130(2) .
C56A C55A C22A 121(2) .
C29A C55A C22A 102.6(19) .
C56A C55A Er1B 105.6(11) .
C29A C55A Er1B 65.8(10) .
C22A C55A Er1B 69.2(10) .
C57A C56A C55A 121(2) .
C57A C56A C53A 118(2) .
C55A C56A C53A 113(2) .
C56A C57A C61A 125(2) .
C56A C57A C58A 120(2) .
C61A C57A C58A 105.4(18) .
C59A C58A C21A 122.4(19) .
C59A C58A C57A 107(2) .
C21A C58A C57A 121(2) .
C58A C59A C60A 113(2) .
C58A C59A C15A 122(2) .
C60A C59A C15A 117(2) .
C59A C60A C61A 109.0(18) .
C59A C60A C65A 126.7(19) .
C61A C60A C65A 116(2) .
C60A C61A C57A 105.8(17) .
C60A C61A C62A 127.3(17) .
C57A C61A C62A 117.1(17) .
C60A C61A Dy1A 93.8(10) .
C57A C61A Dy1A 95.7(10) .
C62A C61A Dy1A 54.6(8) .
C60A C61A Dy1D 82.5(10) .
C57A C61A Dy1D 102.3(10) .
C62A C61A Dy1D 60.4(9) .
Dy1A C61A Dy1D 11.87(11) .
C52A C62A C63A 125(2) .
C52A C62A C61A 111.8(18) .
C63A C62A C61A 114.0(18) .
C52A C62A Dy1A 77.5(11) .
C63A C62A Dy1A 71.0(11) .
C61A C62A Dy1A 93.7(10) .
C52A C62A Dy1D 90.6(12) .
C63A C62A Dy1D 62.0(10) .
C61A C62A Dy1D 89.1(10) .
Dy1A C62A Dy1D 13.10(14) .
C62A C63A C47A 120.6(19) .
C62A C63A C64A 118(2) .
C47A C63A C64A 108.8(17) .
C62A C63A Dy1D 85.0(11) .
C47A C63A Dy1D 74.5(10) .
C64A C63A Dy1D 74.0(10) .
C62A C63A Dy1A 73.5(10) .
C47A C63A Dy1A 73.1(10) .
C64A C63A Dy1A 88.6(10) .
Dy1D C63A Dy1A 15.31(16) .
C65A C64A C67A 119.7(16) .
C65A C64A C63A 127.5(17) .
C67A C64A C63A 103.7(17) .
C65A C64A Dy1D 93.7(10) .
C67A C64A Dy1D 74.6(8) .
C63A C64A Dy1D 69.6(9) .
C65A C64A Dy1A 97.2(10) .
C67A C64A Dy1A 82.4(9) .
C63A C64A Dy1A 58.8(9) .
Dy1D C64A Dy1A 11.56(15) .
C64A C65A C66A 120.1(19) .
C64A C65A C60A 117.1(18) .
C66A C65A C60A 115.1(19) .
C64A C65A Dy1D 56.6(8) .
C66A C65A Dy1D 99.2(11) .
C60A C65A Dy1D 87.9(10) .
C7A C66A C65A 118(2) .
C7A C66A C14A 114(2) .
C65A C66A C14A 119.2(19) .
C46A C67A C64A 109.1(18) .
C46A C67A C6A 124.1(18) .
C64A C67A C6A 118.1(18) .
C46A C67A Dy1D 71.0(10) .
C64A C67A Dy1D 70.1(8) .
C6A C67A Dy1D 97.9(10) .
C46A C67A Dy1A 65.4(10) .
C64A C67A Dy1A 67.8(8) .
C6A C67A Dy1A 106.2(9) .
Dy1D C67A Dy1A 8.41(16) .
C10A C68A C73A 115(2) .
C10A C68A C69A 118.6(19) .
C73A C68A C69A 115.0(17) .
C10A C68A Dy1B 88.9(12) .
C73A C68A Dy1B 77.1(10) .
C69A C68A Dy1B 70.2(9) .
C10A C68A Er2A 74.7(11) .
C73A C68A Er2A 91.6(10) .
C69A C68A Er2A 70.6(9) .
Dy1B C68A Er2A 16.89(19) .
C3A C69A C70A 121(2) .
C3A C69A C68A 113.8(19) .
C70A C69A C68A 113.2(18) .
C3A C69A Dy1B 88.3(12) .
C70A C69A Dy1B 78.0(11) .
C68A C69A Dy1B 68.5(9) .
C3A C69A Er2A 72.2(11) .
C70A C69A Er2A 91.6(11) .
C68A C69A Er2A 71.4(9) .
Dy1B C69A Er2A 17.1(2) .
C69A C70A C41A 122(2) .
C69A C70A C71A 128(2) .
C41A C70A C71A 103.4(17) .
C69A C70A Dy1B 66.5(10) .
C41A C70A Dy1B 98.6(11) .
C71A C70A Dy1B 82.9(10) .
C69A C70A Er2A 58.3(9) .
C41A C70A Er2A 95.2(11) .
C71A C70A Er2A 95.2(10) .
Dy1B C70A Er2A 12.27(18) .
C80A C71A C72A 128.4(17) .
C80A C71A C70A 106.5(16) .
C72A C71A C70A 114.5(16) .
C80A C71A Dy1B 105.0(10) .
C72A C71A Dy1B 70.9(9) .
C70A C71A Dy1B 61.8(8) .
C73A C72A C77A 125(2) .
C73A C72A C71A 117(2) .
C77A C72A C71A 112.6(19) .
C73A C72A Dy1B 64.3(10) .
C77A C72A Dy1B 107.8(12) .
C71A C72A Dy1B 76.6(10) .
C72A C73A C68A 133(2) .
C72A C73A C74A 114(2) .
C68A C73A C74A 103.9(17) .
C72A C73A Dy1B 85.0(12) .
C68A C73A Dy1B 66.0(9) .
C74A C73A Dy1B 91.5(11) .
C72A C73A Er2A 96.2(12) .
C68A C73A Er2A 57.8(9) .
C74A C73A Er2A 86.4(10) .
Dy1B C73A Er2A 11.20(18) .
C75A C74A C11A 124(2) .
C75A C74A C73A 122(2) .
C11A C74A C73A 107.4(19) .
C75A C74A Dy1B 106.6(12) .
C11A C74A Dy1B 80.0(11) .
C73A C74A Dy1B 55.5(9) .
C74A C75A C76A 124(2) .
C74A C75A C18A 116(2) .
C76A C75A C18A 113(2) .
C75A C76A C25A 132(2) .
C75A C76A C77A 113(2) .
C25A C76A C77A 107(2) .
C75A C76A Er1A 97.1(11) .
C25A C76A Er1A 58.5(10) .
C77A C76A Er1A 87.0(11) .
C72A C77A C78A 123(2) .
C72A C77A C76A 122(2) .
C78A C77A C76A 107(2) .
C79A C78A C77A 123.8(19) .
C79A C78A C26A 123.1(18) .
C77A C78A C26A 105(2) .
C79A C78A Er1A 97.2(11) .
C77A C78A Er1A 86.8(11) .
C26A C78A Er1A 55.7(9) .
C33A C79A C78A 120(2) .
C33A C79A C80A 115(2) .
C78A C79A C80A 116.4(19) .
C40A C80A C71A 110.3(17) .
C40A C80A C79A 124.4(18) .
C71A C80A C79A 115.1(19) .
C2S C1S C6S 119.5(15) .
C2S C1S H1S 120.3 .
C6S C1S H1S 120.3 .
C1S C2S C3S 121.1(18) .
C1S C2S H2S 119.5 .
C3S C2S H2S 119.5 .
C4S C3S C2S 118.4(16) .
C4S C3S H3S 120.8 .
C2S C3S H3S 120.8 .
C3S C4S C5S 122.1(14) .
C3S C4S H4S 119.0 .
C5S C4S H4S 119.0 .
C6S C5S C4S 118.7(15) .
C6S C5S H5S 120.7 .
C4S C5S H5S 120.7 .
C5S C6S C1S 120.3(16) .
C5S C6S H6S 119.8 .
C1S C6S H6S 119.8 .
C9S C7S C8S 126(3) 2_655
C9S C7S H7S 117.0 2_655
C8S C7S H7S 117.0 .
C9S C8S C7S 116(3) .
C9S C8S H8S 121.8 .
C7S C8S H8S 121.8 .
C7S C9S C8S 117(3) 2_655
C7S C9S H9S 121.5 2_655
C8S C9S H9S 121.5 .
C12S C10S C11S 126(3) 2_655
C12S C10S H10S 117.1 2_655
C11S C10S H10S 117.1 .
C12S C11S C10S 118(3) .
C12S C11S H11S 121.2 .
C10S C11S H11S 121.2 .
C10S C12S C11S 117(3) 2_655
C10S C12S H12S 121.7 2_655
C11S C12S H12S 121.7 .

loop_
_geom_bond_atom_site_label_1
_geom_bond_atom_site_label_2
_geom_bond_distance
_geom_bond_site_symmetry_2
N1 Dy1D 1.972(11) .
N1 Er1B 2.010(11) .
N1 Er1A 2.012(10) .
N1 Dy1A 2.047(10) .
N1 Er2A 2.052(10) .
N1 Dy1B 2.100(11) .
Er1A Er1B 0.524(4) .
Er1A C23A 2.385(19) .
Er1A C28A 2.39(2) .
Er1A C24A 2.39(2) .
Er1A C26A 2.404(18) .
Er1A C25A 2.45(2) .
Er1A C27A 2.446(17) .
Er1A C22A 2.772(19) .
Er1A C29A 2.794(19) .
Er1A C19A 2.86(2) .
Er1A C76A 2.866(18) .
Er2A Dy1B 0.700(5) .
Er2A C3A 2.338(19) .
Er2A C69A 2.371(17) .
Er2A C68A 2.382(16) .
Er2A C10A 2.41(2) .
Er2A C4A 2.420(17) .
Er2A C9A 2.428(15) .
Er2A C2A 2.77(2) .
Er2A C70A 2.784(17) .
Er2A C5A 2.80(2) .
Dy1A Dy1D 0.619(5) .
Dy1A C63A 2.332(18) .
Dy1A C62A 2.365(18) .
Dy1A C47A 2.365(17) .
Dy1A C48A 2.370(19) .
Dy1A C51A 2.456(18) .
Dy1A C52A 2.461(17) .
Dy1A C46A 2.66(2) .
Dy1A C64A 2.724(15) .
Dy1A C49A 2.83(2) .
Er1B C28A 2.22(2) .
Er1B C23A 2.298(19) .
Er1B C29A 2.391(19) .
Er1B C27A 2.480(18) .
Er1B C22A 2.49(2) .
Er1B C55A 2.592(18) .
Er1B C24A 2.61(2) .
Er1B C26A 2.735(19) .
Er1B C25A 2.84(2) .
Er1B C30A 2.845(17) .
Dy1B C68A 2.176(17) .
Dy1B C69A 2.200(18) .
Dy1B C73A 2.322(17) .
Dy1B C70A 2.347(18) .
Dy1B C3A 2.54(2) .
Dy1B C10A 2.54(2) .
Dy1B C72A 2.567(19) .
Dy1B C71A 2.642(17) .
Dy1B C74A 2.82(2) .
Dy1D C63A 2.317(19) .
Dy1D C64A 2.377(15) .
Dy1D C46A 2.38(2) .
Dy1D C47A 2.385(18) .
Dy1D C67A 2.437(16) .
Dy1D C62A 2.614(19) .
Dy1D C48A 2.70(2) .
Dy1D C65A 2.841(19) .
Dy1D C45A 2.869(17) .
Ni1P N2P 1.954(10) .
Ni1P N4P 1.968(11) .
Ni1P N1P 1.976(9) .
Ni1P N3P 1.992(9) .
N1P C1P 1.376(15) .
N1P C4P 1.376(15) .
N2P C9P 1.377(15) .
N2P C6P 1.382(14) .
N3P C11P 1.352(15) .
N3P C14P 1.358(15) .
N4P C16P 1.365(15) .
N4P C19P 1.373(15) .
C1P C20P 1.382(17) .
C1P C2P 1.439(15) .
C2P C3P 1.375(18) .
C2P C21P 1.479(16) .
C3P C4P 1.441(15) .
C3P C23P 1.491(16) .
C4P C5P 1.359(17) .
C5P C6P 1.386(15) .
C5P H5P 0.9500 .
C6P C7P 1.432(17) .
C7P C8P 1.346(15) .
C7P C25P 1.521(16) .
C8P C9P 1.413(17) .
C8P C27P 1.521(16) .
C9P C10P 1.396(15) .
C10P C11P 1.365(17) .
C10P H10P 0.9500 .
C11P C12P 1.457(15) .
C12P C13P 1.361(18) .
C12P C29P 1.495(16) .
C13P C14P 1.435(15) .
C13P C31P 1.492(16) .
C14P C15P 1.351(17) .
C15P C16P 1.389(16) .
C15P H15P 0.9500 .
C16P C17P 1.427(18) .
C17P C18P 1.366(16) .
C17P C33P 1.477(16) .
C18P C35P 1.462(17) .
C18P C19P 1.466(17) .
C19P C20P 1.353(15) .
C20P H20P 0.9500 .
C21P C22P 1.525(19) .
C21P H21A 0.9900 .
C21P H21B 0.9900 .
C22P H22A 0.9800 .
C22P H22B 0.9800 .
C22P H22C 0.9800 .
C23P C24P 1.527(16) .
C23P H23A 0.9900 .
C23P H23B 0.9900 .
C24P H24A 0.9800 .
C24P H24B 0.9800 .
C24P H24C 0.9800 .
C25P C26P 1.525(16) .
C25P H25A 0.9900 .
C25P H25B 0.9900 .
C26P H26A 0.9800 .
C26P H26B 0.9800 .
C26P H26C 0.9800 .
C27P C28P 1.556(16) .
C27P H27A 0.9900 .
C27P H27B 0.9900 .
C28P H28A 0.9800 .
C28P H28B 0.9800 .
C28P H28C 0.9800 .
C29P C30P 1.522(17) .
C29P H29A 0.9900 .
C29P H29B 0.9900 .
C30P H30A 0.9800 .
C30P H30B 0.9800 .
C30P H30C 0.9800 .
C31P C32P 1.511(19) .
C31P H31A 0.9900 .
C31P H31B 0.9900 .
C32P H32A 0.9800 .
C32P H32B 0.9800 .
C32P H32C 0.9800 .
C33P C34P 1.518(18) .
C33P H33A 0.9900 .
C33P H33B 0.9900 .
C34P H34A 0.9800 .
C34P H34B 0.9800 .
C34P H34C 0.9800 .
C35P C36P 1.583(18) .
C35P H35A 0.9900 .
C35P H35B 0.9900 .
C36P H36A 0.9800 .
C36P H36B 0.9800 .
C36P H36C 0.9800 .
C1A C2A 1.35(3) .
C1A C45A 1.46(3) .
C1A C5A 1.48(3) .
C2A C42A 1.34(3) .
C2A C3A 1.52(3) .
C3A C69A 1.33(3) .
C3A C4A 1.52(3) .
C4A C5A 1.35(3) .
C4A C9A 1.40(3) .
C5A C6A 1.37(3) .
C6A C7A 1.38(3) .
C6A C67A 1.54(3) .
C7A C66A 1.30(3) .
C7A C8A 1.54(3) .
C8A C13A 1.35(3) .
C8A C9A 1.47(3) .
C9A C10A 1.46(3) .
C10A C68A 1.35(3) .
C10A C11A 1.54(3) .
C11A C74A 1.39(3) .
C11A C12A 1.43(3) .
C12A C17A 1.35(3) .
C12A C13A 1.48(3) .
C13A C14A 1.44(3) .
C14A C15A 1.42(3) .
C14A C66A 1.43(3) .
C15A C16A 1.31(3) .
C15A C59A 1.47(3) .
C16A C20A 1.43(3) .
C16A C17A 1.51(3) .
C17A C18A 1.47(3) .
C18A C19A 1.44(3) .
C18A C75A 1.44(3) .
C19A C24A 1.46(3) .
C19A C20A 1.47(3) .
C20A C21A 1.41(3) .
C21A C22A 1.38(3) .
C21A C58A 1.44(3) .
C22A C23A 1.37(3) .
C22A C55A 1.52(3) .
C23A C24A 1.48(3) .
C23A C28A 1.51(3) .
C24A C25A 1.47(3) .
C25A C26A 1.33(3) .
C25A C76A 1.44(3) .
C26A C78A 1.52(3) .
C26A C27A 1.56(3) .
C27A C28A 1.37(3) .
C27A C32A 1.42(3) .
C28A C29A 1.39(3) .
C29A C55A 1.41(3) .
C29A C30A 1.47(3) .
C30A C31A 1.37(3) .
C30A C54A 1.49(3) .
C31A C35A 1.36(3) .
C31A C32A 1.56(3) .
C32A C33A 1.42(3) .
C33A C79A 1.32(3) .
C33A C34A 1.42(3) .
C34A C39A 1.40(3) .
C34A C35A 1.48(3) .
C35A C36A 1.35(3) .
C36A C50A 1.40(3) .
C36A C37A 1.49(3) .
C37A C49A 1.33(3) .
C37A C38A 1.53(3) .
C38A C39A 1.34(3) .
C38A C43A 1.45(3) .
C39A C40A 1.49(3) .
C40A C80A 1.36(3) .
C40A C41A 1.40(3) .
C41A C70A 1.44(3) .
C41A C42A 1.49(3) .
C42A C43A 1.42(2) .
C43A C44A 1.43(2) .
C44A C45A 1.42(3) .
C44A C49A 1.44(3) .
C45A C46A 1.41(3) .
C46A C47A 1.36(3) .
C46A C67A 1.40(3) .
C47A C63A 1.46(3) .
C47A C48A 1.48(3) .
C48A C51A 1.33(3) .
C48A C49A 1.53(3) .
C50A C54A 1.44(3) .
C50A C51A 1.48(3) .
C51A C52A 1.52(3) .
C52A C62A 1.36(3) .
C52A C53A 1.41(3) .
C53A C54A 1.36(3) .
C53A C56A 1.45(3) .
C55A C56A 1.41(3) .
C56A C57A 1.33(3) .
C57A C61A 1.48(3) .
C57A C58A 1.48(3) .
C58A C59A 1.36(3) .
C59A C60A 1.36(3) .
C60A C61A 1.43(3) .
C60A C65A 1.48(3) .
C61A C62A 1.53(3) .
C62A C63A 1.43(3) .
C63A C64A 1.47(3) .
C64A C65A 1.41(3) .
C64A C67A 1.46(3) .
C65A C66A 1.42(3) .
C68A C73A 1.43(3) .
C68A C69A 1.55(3) .
C69A C70A 1.40(3) .
C70A C71A 1.54(3) .
C71A C80A 1.39(3) .
C71A C72A 1.46(3) .
C72A C73A 1.31(3) .
C72A C77A 1.39(3) .
C73A C74A 1.54(3) .
C74A C75A 1.34(3) .
C75A C76A 1.43(3) .
C76A C77A 1.49(3) .
C77A C78A 1.42(3) .
C78A C79A 1.39(3) .
C79A C80A 1.53(3) .
C1S C2S 1.37(3) .
C1S C6S 1.38(3) .
C1S H1S 0.9500 .
C2S C3S 1.39(3) .
C2S H2S 0.9500 .
C3S C4S 1.35(3) .
C3S H3S 0.9500 .
C4S C5S 1.39(2) .
C4S H4S 0.9500 .
C5S C6S 1.38(2) .
C5S H5S 0.9500 .
C6S H6S 0.9500 .
C7S C9S 1.21(5) 2_655
C7S C8S 1.47(5) .
C7S H7S 0.9500 .
C8S C9S 1.34(4) .
C8S H8S 0.9500 .
C9S H9S 0.9500 .
C10S C12S 1.33(4) 2_655
C10S C11S 1.39(5) .
C10S H10S 0.9500 .
C11S C12S 1.38(3) .
C11S H11S 0.9500 .
C12S H12S 0.9500 .
